data_1568651
loop_
_publ_author_name
'Lapointe, S&#xe9;bastien'
'Duari, Prakash'
'Gessner, Viktoria H.'

_publ_section_title
;
 Probing the donor strength of yldiide ligands: synthesis, structure and
 reactivity of rhodium complexes with a PC<sub>ylide</sub>N pincer ligand.
;
_journal_issue 14
_journal_name_full 'Chemical science'
_journal_page_first 3816
_journal_page_last 3825
_journal_paper_doi 10.1039/d2sc06759e
_journal_volume 14
_journal_year 2023
_chemical_formula_sum 'C108 H120 N4 O3 P6 Rh2'
_chemical_formula_weight 1913.71
_space_group_crystal_system triclinic
_space_group_IT_number 2
_space_group_name_Hall '-P 1'
_space_group_name_H-M_alt 'P -1'
_atom_sites_solution_hydrogens geom
_audit_creation_method SHELXL-2018/3
_audit_update_record
;
2022-11-19 deposited with the CCDC.	2023-03-13 downloaded from the CCDC.
;
_cell_angle_alpha 83.8050(10)
_cell_angle_beta 82.1580(10)
_cell_angle_gamma 65.890(2)
_cell_formula_units_Z 2
_cell_length_a 13.4359(2)
_cell_length_b 14.5922(2)
_cell_length_c 28.2841(4)
_cell_measurement_reflns_used 80908
_cell_measurement_temperature 100(2)
_cell_measurement_theta_max 76.5150
_cell_measurement_theta_min 3.3160
_cell_volume 5005.91(15)
_computing_cell_refinement 'CrysAlisPro 1.171.40.20a (Rigaku OD, 2018)'
_computing_data_collection 'CrysAlisPro 1.171.40.20a (Rigaku OD, 2018)'
_computing_data_reduction 'CrysAlisPro 1.171.40.20a (Rigaku OD, 2018)'
_computing_molecular_graphics 'SHELXLE-2019 (Sheldrick, 2019)'
_computing_structure_refinement 'SHELXL-2018/3 (Sheldrick, 2018)'
_computing_structure_solution 'SHELXT-2018/2 (Sheldrick, 2018)'
_diffrn_ambient_temperature 100(2)
_diffrn_detector 'CCD plate'
_diffrn_detector_type HyPix
_diffrn_measured_fraction_theta_full 0.999
_diffrn_measured_fraction_theta_max 0.974
_diffrn_measurement_device 'four-circle diffractometer'
_diffrn_measurement_device_type 'XtaLAB Synergy, Dualflex, HyPix'
_diffrn_measurement_method '\w scans'
_diffrn_orient_matrix_type 'CrysAlisPro convention (1999,Acta A55,543-557)'
_diffrn_radiation_type CuK\a
_diffrn_radiation_wavelength 1.54184
_diffrn_reflns_av_R_equivalents 0.0710
_diffrn_reflns_av_unetI/netI 0.0274
_diffrn_reflns_Laue_measured_fraction_full 0.999
_diffrn_reflns_Laue_measured_fraction_max 0.974
_diffrn_reflns_limit_h_max 16
_diffrn_reflns_limit_h_min -16
_diffrn_reflns_limit_k_max 17
_diffrn_reflns_limit_k_min -18
_diffrn_reflns_limit_l_max 33
_diffrn_reflns_limit_l_min -35
_diffrn_reflns_number 148956
_diffrn_reflns_point_group_measured_fraction_full 0.999
_diffrn_reflns_point_group_measured_fraction_max 0.974
_diffrn_reflns_theta_full 67.684
_diffrn_reflns_theta_max 77.283
_diffrn_reflns_theta_min 3.160
_diffrn_source 'micro-focus sealed X-ray tube'
_diffrn_source_type 'PhotonJet (Cu) X-ray Source'
_exptl_absorpt_coefficient_mu 3.966
_exptl_absorpt_correction_T_max 1.000
_exptl_absorpt_correction_T_min 0.196
_exptl_absorpt_correction_type gaussian
_exptl_absorpt_process_details
;
CrysAlisPro 1.171.40.20a (Rigaku Oxford Diffraction, 2018)
Numerical absorption correction based on gaussian integration over
			a multifaceted crystal model
Empirical absorption correction using spherical harmonics,
 implemented in SCALE3 ABSPACK scaling algorithm.
;
_exptl_crystal_colour orange
_exptl_crystal_density_diffrn 1.270
_exptl_crystal_description plate
_exptl_crystal_F_000 2000
_exptl_crystal_size_max 0.473
_exptl_crystal_size_mid 0.379
_exptl_crystal_size_min 0.138
_refine_diff_density_max 1.016
_refine_diff_density_min -1.678
_refine_diff_density_rms 0.084
_refine_ls_extinction_method none
_refine_ls_goodness_of_fit_ref 1.023
_refine_ls_hydrogen_treatment constr
_refine_ls_matrix_type full
_refine_ls_number_parameters 1177
_refine_ls_number_reflns 20689
_refine_ls_number_restraints 24
_refine_ls_restrained_S_all 1.024
_refine_ls_R_factor_all 0.0468
_refine_ls_R_factor_gt 0.0443
_refine_ls_shift/su_max 0.002
_refine_ls_shift/su_mean 0.000
_refine_ls_structure_factor_coef Fsqd
_refine_ls_weighting_details 'w=1/[\s^2^(Fo^2^)+(0.0723P)^2^+5.5134P] where P=(Fo^2^+2Fc^2^)/3'
_refine_ls_weighting_scheme calc
_refine_ls_wR_factor_gt 0.1194
_refine_ls_wR_factor_ref 0.1216
_reflns_Friedel_coverage 0.000
_reflns_number_gt 19184
_reflns_number_total 20689
_reflns_threshold_expression 'I > 2\s(I)'
_cod_data_source_file d2sc06759e2.cif
_cod_data_source_block SL-097
_cod_depositor_comments 'Adding full bibliography for 1568644--1568653.cif.'
_cod_original_cell_volume 5005.91(14)
_cod_database_code 1568651
_shelx_shelxl_version_number 2018/3
_shelx_space_group_comment
;
The symmetry employed for this shelxl refinement is uniquely defined
by the following loop, which should always be used as a source of
symmetry information in preference to the above space-group names.
They are only intended as comments.
;

loop_
_space_group_symop_operation_xyz
'x, y, z'
'-x, -y, -z'

loop_
_atom_site_label
_atom_site_type_symbol
_atom_site_fract_x
_atom_site_fract_y
_atom_site_fract_z
_atom_site_U_iso_or_equiv
_atom_site_adp_type
_atom_site_occupancy
_atom_site_site_symmetry_order
_atom_site_calc_flag
_atom_site_refinement_flags_posn
_atom_site_refinement_flags_adp
_atom_site_refinement_flags_occupancy
_atom_site_disorder_assembly
_atom_site_disorder_group
Rh1 Rh -0.28857(2) 0.71407(2) 0.34080(2) 0.02213(6) Uani 1 1 d . . . . .
Rh2 Rh 0.28584(2) 0.28208(2) 0.16536(2) 0.02838(6) Uani 1 1 d . . . . .
P1 P -0.22633(5) 0.72028(4) 0.40755(2) 0.02287(12) Uani 1 1 d . . . . .
P2 P -0.14512(5) 0.84340(5) 0.33870(2) 0.02464(12) Uani 1 1 d . . . . .
P3 P -0.22167(5) 0.78260(4) 0.25255(2) 0.02376(12) Uani 1 1 d . . . . .
P6 P 0.20624(5) 0.22854(5) 0.25458(2) 0.02625(13) Uani 1 1 d . . . . .
P4 P 0.27325(6) 0.22650(5) 0.09856(2) 0.03276(15) Uani 1 1 d . . . . .
P5 P 0.11675(6) 0.18212(5) 0.16885(2) 0.02999(14) Uani 1 1 d . . . . .
N2 N -0.30953(17) 0.73142(16) 0.26637(7) 0.0268(4) Uani 1 1 d . . . . .
N1 N -0.17068(16) 0.80951(15) 0.39672(7) 0.0244(4) Uani 1 1 d . . . . .
N4 N 0.27072(19) 0.30228(17) 0.23970(8) 0.0317(5) Uani 1 1 d . . . . .
O1 O -0.4469(2) 0.6361(2) 0.39590(8) 0.0653(8) Uani 1 1 d . . . . .
N3 N 0.1613(2) 0.19461(17) 0.11031(8) 0.0354(5) Uani 1 1 d D . . . .
C3 C -0.1173(2) 0.60363(18) 0.42880(9) 0.0284(5) Uani 1 1 d . . . . .
H3 H -0.097565 0.615682 0.459710 0.034 Uiso 1 1 calc R U . . .
O2 O 0.3637(3) 0.4324(2) 0.11177(9) 0.0705(8) Uani 1 1 d . . . . .
C9 C -0.3263(2) 0.75535(19) 0.46092(8) 0.0275(5) Uani 1 1 d . . . . .
H9 H -0.361286 0.706057 0.463388 0.033 Uiso 1 1 calc R U . . .
C46 C -0.3747(2) 0.70860(18) 0.23915(9) 0.0271(5) Uani 1 1 d . . . . .
C10 C -0.4205(2) 0.85678(19) 0.45260(9) 0.0298(5) Uani 1 1 d . . . . .
H10D H -0.444806 0.860753 0.420659 0.036 Uiso 1 1 calc R U . . .
H10E H -0.395103 0.911400 0.453399 0.036 Uiso 1 1 calc R U . . .
C28 C -0.2280(2) 0.97728(19) 0.33187(9) 0.0336(6) Uani 1 1 d . . . . .
C80 C -0.0218(2) 0.2784(2) 0.17754(9) 0.0320(5) Uani 1 1 d . . . . .
C93 C 0.0125(2) 0.3933(2) 0.27755(9) 0.0337(6) Uani 1 1 d . . . . .
H93 H 0.047584 0.431810 0.258778 0.040 Uiso 1 1 calc R U . . .
C22 C -0.0016(2) 0.8251(2) 0.33250(9) 0.0361(6) Uani 1 1 d . . . . .
C34 C -0.1128(2) 0.71864(19) 0.20628(9) 0.0309(5) Uani 1 1 d . . . . .
C92 C 0.0697(2) 0.28952(19) 0.28518(8) 0.0280(5) Uani 1 1 d . . . . .
C51 C -0.4541(2) 0.6758(2) 0.26240(9) 0.0345(6) Uani 1 1 d . . . . .
H51 H -0.462169 0.669851 0.296345 0.041 Uiso 1 1 calc R U . . .
C97 C 0.0168(2) 0.2340(2) 0.31280(9) 0.0347(6) Uani 1 1 d . . . . .
H97 H 0.054249 0.163282 0.317840 0.042 Uiso 1 1 calc R U . . .
C19 C -0.1794(2) 0.9808(2) 0.48796(9) 0.0314(5) Uani 1 1 d . . . . .
H19 H -0.224390 1.046622 0.497763 0.038 Uiso 1 1 calc R U . . .
C99 C 0.4050(2) 0.3713(2) 0.24301(11) 0.0370(6) Uani 1 1 d . . . . .
H99 H 0.428023 0.359354 0.210152 0.044 Uiso 1 1 calc R U . . .
C53 C 0.2104(2) 0.18798(18) 0.20020(9) 0.0297(5) Uani 1 1 d . . . . .
C20 C -0.2052(2) 0.94494(19) 0.44960(9) 0.0283(5) Uani 1 1 d . . . . .
H20 H -0.267393 0.986352 0.433502 0.034 Uiso 1 1 calc R U . . .
C47 C -0.3664(2) 0.7149(2) 0.18905(9) 0.0357(6) Uani 1 1 d . . . . .
H47 H -0.314197 0.737217 0.171435 0.043 Uiso 1 1 calc R U . . .
C45 C -0.3957(2) 0.9603(2) 0.22635(9) 0.0339(5) Uani 1 1 d . . . . .
H45 H -0.441845 0.925310 0.236235 0.041 Uiso 1 1 calc R U . . .
C74 C 0.1036(3) 0.0624(2) 0.17483(10) 0.0403(6) Uani 1 1 d . . . . .
C39 C -0.0209(2) 0.6350(2) 0.22041(11) 0.0373(6) Uani 1 1 d . . . . .
H39 H -0.017407 0.612442 0.253173 0.045 Uiso 1 1 calc R U . . .
C86 C 0.2733(2) 0.1270(2) 0.29826(9) 0.0314(5) Uani 1 1 d . . . . .
C15 C -0.1401(2) 0.84881(19) 0.43484(8) 0.0259(5) Uani 1 1 d . . . . .
C14 C -0.2874(2) 0.7457(2) 0.51035(9) 0.0314(5) Uani 1 1 d . . . . .
H14A H -0.258356 0.797282 0.512508 0.038 Uiso 1 1 calc R U . . .
H14B H -0.227855 0.678585 0.515371 0.038 Uiso 1 1 calc R U . . .
C8 C -0.0141(2) 0.5701(2) 0.39337(10) 0.0343(6) Uani 1 1 d . . . . .
H8A H 0.015792 0.622606 0.388854 0.041 Uiso 1 1 calc R U . . .
H8B H -0.032712 0.560959 0.362027 0.041 Uiso 1 1 calc R U . . .
C85 C -0.0381(2) 0.3783(2) 0.16360(9) 0.0349(6) Uani 1 1 d . . . . .
H85 H 0.021483 0.392838 0.148049 0.042 Uiso 1 1 calc R U . . .
C1 C -0.17416(19) 0.76972(18) 0.30645(8) 0.0253(5) Uani 1 1 d . . . . .
C50 C -0.5213(2) 0.6518(2) 0.23757(10) 0.0395(6) Uani 1 1 d . . . . .
H50 H -0.575415 0.631563 0.254916 0.047 Uiso 1 1 calc R U . . .
C87 C 0.2557(2) 0.1399(2) 0.34736(10) 0.0383(6) Uani 1 1 d . . . . .
H87 H 0.209190 0.203865 0.358928 0.046 Uiso 1 1 calc R U . . .
C98 C 0.3206(2) 0.34462(19) 0.26568(9) 0.0321(5) Uani 1 1 d . . . . .
C43 C -0.3753(3) 1.1122(2) 0.19592(11) 0.0429(7) Uani 1 1 d . . . . .
H43 H -0.406834 1.180963 0.185036 0.052 Uiso 1 1 calc R U . . .
C94 C -0.0955(2) 0.4406(2) 0.29732(10) 0.0396(6) Uani 1 1 d . . . . .
H94 H -0.134190 0.511075 0.291810 0.048 Uiso 1 1 calc R U . . .
C55 C 0.3910(3) 0.1131(2) 0.07770(10) 0.0480(8) Uani 1 1 d . . . . .
H55 H 0.374681 0.094050 0.047650 0.058 Uiso 1 1 calc R U . . .
C61 C 0.2511(2) 0.3127(2) 0.04448(9) 0.0378(6) Uani 1 1 d . . . . .
H61 H 0.313956 0.333718 0.041051 0.045 Uiso 1 1 calc R U . . .
C18 C -0.0885(2) 0.9213(2) 0.51220(9) 0.0316(5) Uani 1 1 d . . . . .
C41 C -0.2171(2) 0.9631(2) 0.21211(10) 0.0370(6) Uani 1 1 d . . . . .
H41 H -0.139920 0.930141 0.212634 0.044 Uiso 1 1 calc R U . . .
C96 C -0.0906(2) 0.2822(2) 0.33292(10) 0.0421(6) Uani 1 1 d . . . . .
H96 H -0.125816 0.244457 0.352200 0.050 Uiso 1 1 calc R U . . .
C40 C -0.2826(2) 0.91023(19) 0.22710(8) 0.0280(5) Uani 1 1 d . . . . .
C100 C 0.4558(2) 0.4148(2) 0.26747(11) 0.0424(6) Uani 1 1 d . . . . .
H100 H 0.512610 0.432178 0.250867 0.051 Uiso 1 1 calc R U . . .
C35 C -0.1175(3) 0.7499(2) 0.15785(10) 0.0403(6) Uani 1 1 d . . . . .
H35 H -0.179085 0.806306 0.147651 0.048 Uiso 1 1 calc R U . . .
C17 C -0.0220(2) 0.8274(2) 0.49568(10) 0.0346(6) Uani 1 1 d . . . . .
H17 H 0.041805 0.787048 0.510957 0.042 Uiso 1 1 calc R U . . .
C4 C -0.1612(2) 0.52066(19) 0.43799(10) 0.0368(6) Uani 1 1 d . . . . .
H4A H -0.224359 0.541222 0.462901 0.044 Uiso 1 1 calc R U . . .
H4B H -0.187770 0.512757 0.408333 0.044 Uiso 1 1 calc R U . . .
C44 C -0.4411(2) 1.0613(2) 0.21116(10) 0.0409(6) Uani 1 1 d . . . . .
H44 H -0.518366 1.095403 0.211321 0.049 Uiso 1 1 calc R U . . .
C16 C -0.0461(2) 0.7907(2) 0.45740(9) 0.0308(5) Uani 1 1 d . . . . .
H16 H 0.001252 0.726283 0.446576 0.037 Uiso 1 1 calc R U . . .
C49 C -0.5117(2) 0.6565(2) 0.18805(10) 0.0389(6) Uani 1 1 d . . . . .
C2 C -0.3862(2) 0.6653(2) 0.37268(9) 0.0363(6) Uani 1 1 d . . . . .
C103 C 0.2902(3) 0.3638(2) 0.31408(10) 0.0417(6) Uani 1 1 d . . . . .
H103 H 0.232968 0.347276 0.330852 0.050 Uiso 1 1 calc R U . . .
C23 C 0.0728(2) 0.7414(3) 0.30891(12) 0.0488(8) Uani 1 1 d . . . . .
H23 H 0.046659 0.701024 0.294313 0.059 Uiso 1 1 calc R U . . .
C91 C 0.3427(2) 0.0324(2) 0.28265(11) 0.0380(6) Uani 1 1 d . . . . .
H91 H 0.357115 0.022336 0.249363 0.046 Uiso 1 1 calc R U . . .
C48 C -0.4338(3) 0.6890(2) 0.16478(10) 0.0404(6) Uani 1 1 d . . . . .
H48 H -0.425868 0.693870 0.130820 0.048 Uiso 1 1 calc R U . . .
C95 C -0.1464(2) 0.3848(3) 0.32500(10) 0.0433(7) Uani 1 1 d . . . . .
H95 H -0.219944 0.417130 0.338618 0.052 Uiso 1 1 calc R U . . .
C81 C -0.1093(3) 0.2595(2) 0.20177(11) 0.0434(7) Uani 1 1 d . . . . .
H81 H -0.099600 0.192592 0.212364 0.052 Uiso 1 1 calc R U . . .
C29 C -0.1880(4) 1.0500(3) 0.31585(12) 0.0535(9) Uani 1 1 d . . . . .
H29 H -0.111512 1.032702 0.308856 0.064 Uiso 1 1 calc R U . . .
C83 C -0.2268(3) 0.4361(3) 0.19549(11) 0.0467(7) Uani 1 1 d . . . . .
H83 H -0.296909 0.489248 0.201155 0.056 Uiso 1 1 calc R U . . .
C33 C -0.3419(2) 1.0050(2) 0.34044(9) 0.0380(6) Uani 1 1 d . . . . .
H33 H -0.369643 0.955029 0.350834 0.046 Uiso 1 1 calc R U . . .
C6 C 0.0293(3) 0.3888(2) 0.41988(12) 0.0489(8) Uani 1 1 d . . . . .
H6A H 0.085807 0.326591 0.433034 0.059 Uiso 1 1 calc R U . . .
H6B H 0.014121 0.374415 0.388857 0.059 Uiso 1 1 calc R U . . .
C62 C 0.1506(2) 0.4105(2) 0.05171(10) 0.0390(6) Uani 1 1 d . . . . .
H62A H 0.148728 0.435775 0.083063 0.047 Uiso 1 1 calc R U . . .
H62B H 0.083453 0.398052 0.051734 0.047 Uiso 1 1 calc R U . . .
C84 C -0.1400(3) 0.4562(2) 0.17219(10) 0.0413(6) Uani 1 1 d . . . . .
H84 H -0.150136 0.523340 0.162048 0.050 Uiso 1 1 calc R U . . .
C27 C 0.0381(3) 0.8850(3) 0.35356(11) 0.0445(7) Uani 1 1 d . . . . .
H27 H -0.011456 0.941465 0.370510 0.053 Uiso 1 1 calc R U . . .
C7 C 0.0724(2) 0.4710(2) 0.41211(11) 0.0454(7) Uani 1 1 d . . . . .
H7A H 0.138628 0.449930 0.388852 0.054 Uiso 1 1 calc R U . . .
H7B H 0.093460 0.481373 0.442658 0.054 Uiso 1 1 calc R U . . .
C21 C -0.0616(3) 0.9582(3) 0.55457(10) 0.0421(7) Uani 1 1 d . . . . .
H21A H -0.093618 0.934836 0.584120 0.063 Uiso 1 1 calc R U . . .
H21B H -0.091813 1.031878 0.552342 0.063 Uiso 1 1 calc R U . . .
H21C H 0.018154 0.931906 0.554775 0.063 Uiso 1 1 calc R U . . .
C42 C -0.2633(3) 1.0633(2) 0.19644(12) 0.0454(7) Uani 1 1 d . . . . .
H42 H -0.217673 1.098571 0.186000 0.054 Uiso 1 1 calc R U . . .
C102 C 0.3430(3) 0.4069(2) 0.33799(11) 0.0455(7) Uani 1 1 d . . . . .
H102 H 0.321016 0.418358 0.370953 0.055 Uiso 1 1 calc R U . . .
C13 C -0.3836(3) 0.7596(2) 0.54890(9) 0.0403(6) Uani 1 1 d . . . . .
H13A H -0.406726 0.703292 0.548843 0.048 Uiso 1 1 calc R U . . .
H13B H -0.359155 0.757377 0.580631 0.048 Uiso 1 1 calc R U . . .
C101 C 0.4258(3) 0.4337(2) 0.31558(11) 0.0436(7) Uani 1 1 d . . . . .
C11 C -0.5166(2) 0.8706(2) 0.49097(10) 0.0385(6) Uani 1 1 d . . . . .
H11A H -0.575136 0.938393 0.486158 0.046 Uiso 1 1 calc R U . . .
H11B H -0.546917 0.820380 0.487804 0.046 Uiso 1 1 calc R U . . .
C66 C 0.2571(3) 0.2725(2) -0.00435(10) 0.0437(7) Uani 1 1 d . . . . .
H66A H 0.324420 0.210412 -0.009022 0.052 Uiso 1 1 calc R U . . .
H66B H 0.193140 0.255772 -0.005392 0.052 Uiso 1 1 calc R U . . .
C89 C 0.3710(2) -0.0334(3) 0.36317(13) 0.0505(8) Uani 1 1 d . . . . .
H89 H 0.402375 -0.088347 0.385359 0.061 Uiso 1 1 calc R U . . .
C12 C -0.4810(3) 0.8585(2) 0.54108(10) 0.0429(7) Uani 1 1 d . . . . .
H12A H -0.461270 0.914969 0.545871 0.051 Uiso 1 1 calc R U . . .
H12B H -0.543143 0.861373 0.565020 0.051 Uiso 1 1 calc R U . . .
C90 C 0.3913(2) -0.0476(2) 0.31492(13) 0.0474(7) Uani 1 1 d . . . . .
H90 H 0.438315 -0.111771 0.303718 0.057 Uiso 1 1 calc R U . . .
C32 C -0.4139(3) 1.1041(2) 0.33390(11) 0.0559(9) Uani 1 1 d . . . . .
H32 H -0.490682 1.121748 0.339639 0.067 Uiso 1 1 calc R U . . .
C82 C -0.2111(3) 0.3382(3) 0.21052(13) 0.0547(8) Uani 1 1 d . . . . .
H82 H -0.270479 0.324576 0.227028 0.066 Uiso 1 1 calc R U . . .
C88 C 0.3054(3) 0.0601(3) 0.37941(11) 0.0469(7) Uani 1 1 d . . . . .
H88 H 0.294164 0.070091 0.412681 0.056 Uiso 1 1 calc R U . . .
C79 C 0.0287(3) 0.0434(3) 0.15210(11) 0.0486(8) Uani 1 1 d . . . . .
H79 H -0.023156 0.096124 0.134387 0.058 Uiso 1 1 calc R U . . .
C5 C -0.0746(3) 0.4198(2) 0.45405(11) 0.0475(8) Uani 1 1 d . . . . .
H5A H -0.056915 0.424468 0.486314 0.057 Uiso 1 1 calc R U . . .
H5B H -0.104533 0.367546 0.456146 0.057 Uiso 1 1 calc R U . . .
C54 C 0.3392(3) 0.3721(3) 0.13410(11) 0.0434(7) Uani 1 1 d . . . . .
C36 C -0.0314(3) 0.6977(3) 0.12470(12) 0.0567(9) Uani 1 1 d . . . . .
H36 H -0.035595 0.717730 0.091686 0.068 Uiso 1 1 calc R U . . .
C38 C 0.0650(3) 0.5850(2) 0.18672(13) 0.0520(8) Uani 1 1 d . . . . .
H38 H 0.126981 0.528531 0.196502 0.062 Uiso 1 1 calc R U . . .
C64 C 0.1614(3) 0.4513(3) -0.03745(12) 0.0567(9) Uani 1 1 d . . . . .
H64A H 0.093206 0.443192 -0.040904 0.068 Uiso 1 1 calc R U . . .
H64B H 0.169048 0.501566 -0.062526 0.068 Uiso 1 1 calc R U . . .
C65 C 0.2582(3) 0.3520(3) -0.04443(11) 0.0532(8) Uani 1 1 d . . . . .
H65A H 0.326812 0.362362 -0.045592 0.064 Uiso 1 1 calc R U . . .
H65B H 0.257203 0.326896 -0.075459 0.064 Uiso 1 1 calc R U . . .
C63 C 0.1531(3) 0.4898(3) 0.01179(12) 0.0498(8) Uani 1 1 d . . . . .
H63A H 0.085553 0.551812 0.016208 0.060 Uiso 1 1 calc R U . . .
H63B H 0.216580 0.506717 0.013703 0.060 Uiso 1 1 calc R U . . .
C37 C 0.0601(3) 0.6173(3) 0.13901(13) 0.0616(10) Uani 1 1 d . . . . .
H37 H 0.119604 0.584337 0.116102 0.074 Uiso 1 1 calc R U . . .
C60 C 0.4131(4) 0.0242(3) 0.11457(12) 0.0694(12) Uani 1 1 d . . . . .
H60A H 0.349869 0.004615 0.119361 0.083 Uiso 1 1 calc R U . . .
H60B H 0.422370 0.043895 0.145556 0.083 Uiso 1 1 calc R U . . .
C104 C 0.4835(3) 0.4781(3) 0.34258(14) 0.0600(9) Uani 1 1 d . . . . .
H10A H 0.433408 0.546377 0.350889 0.090 Uiso 1 1 calc R U . . .
H10B H 0.548006 0.480436 0.322482 0.090 Uiso 1 1 calc R U . . .
H10C H 0.506580 0.436319 0.371857 0.090 Uiso 1 1 calc R U . . .
C31 C -0.3755(4) 1.1763(3) 0.31933(14) 0.0711(13) Uani 1 1 d . . . . .
H31 H -0.425505 1.244383 0.315458 0.085 Uiso 1 1 calc R U . . .
C67A C 0.0985(13) 0.1832(12) 0.0735(6) 0.042(5) Uani 0.451(19) 1 d D . P A 1
O3 O -0.2480(3) 0.2351(3) 0.48948(16) 0.1054(12) Uani 1 1 d . . . . .
C52 C -0.5843(3) 0.6274(3) 0.16144(13) 0.0586(9) Uani 1 1 d . . . . .
H52A H -0.651128 0.686924 0.155481 0.088 Uiso 1 1 calc R U . . .
H52B H -0.603943 0.576211 0.180768 0.088 Uiso 1 1 calc R U . . .
H52C H -0.544849 0.600448 0.130900 0.088 Uiso 1 1 calc R U . . .
C56 C 0.4931(3) 0.1369(3) 0.06649(12) 0.0611(10) Uani 1 1 d . . . . .
H56A H 0.479785 0.191302 0.040954 0.073 Uiso 1 1 calc R U . . .
H56B H 0.506267 0.161418 0.095348 0.073 Uiso 1 1 calc R U . . .
C24 C 0.1849(3) 0.7159(4) 0.30635(16) 0.0714(13) Uani 1 1 d . . . . .
H24 H 0.235114 0.657136 0.291174 0.086 Uiso 1 1 calc R U . . .
C75 C 0.1777(4) -0.0158(3) 0.20080(16) 0.0709(12) Uani 1 1 d . . . . .
H75 H 0.228685 -0.004066 0.216830 0.085 Uiso 1 1 calc R U . . .
C30 C -0.2647(5) 1.1517(3) 0.31012(14) 0.0744(14) Uani 1 1 d . . . . .
H30 H -0.239006 1.203023 0.299822 0.089 Uiso 1 1 calc R U . . .
C72A C -0.0045(12) 0.2546(11) 0.0631(4) 0.037(3) Uani 0.451(19) 1 d D . P A 1
H72A H -0.037481 0.312589 0.081263 0.045 Uiso 0.451(19) 1 calc R U P A 1
C78 C 0.0300(4) -0.0522(3) 0.15538(13) 0.0623(11) Uani 1 1 d . . . . .
H78 H -0.020990 -0.064736 0.139710 0.075 Uiso 1 1 calc R U . . .
C26 C 0.1497(3) 0.8611(4) 0.34944(14) 0.0649(11) Uani 1 1 d . . . . .
H26 H 0.176366 0.902753 0.362715 0.078 Uiso 1 1 calc R U . . .
C59 C 0.5194(5) -0.0674(3) 0.09699(14) 0.0915(19) Uani 1 1 d . . . . .
H59A H 0.534663 -0.123097 0.121916 0.110 Uiso 1 1 calc R U . . .
H59B H 0.506538 -0.091164 0.067823 0.110 Uiso 1 1 calc R U . . .
C57 C 0.5952(3) 0.0451(4) 0.05045(14) 0.0848(16) Uani 1 1 d . . . . .
H57A H 0.584874 0.024673 0.019844 0.102 Uiso 1 1 calc R U . . .
H57B H 0.659119 0.063737 0.044790 0.102 Uiso 1 1 calc R U . . .
C25 C 0.2230(3) 0.7768(4) 0.32611(17) 0.0811(15) Uani 1 1 d . . . . .
H25 H 0.299446 0.760893 0.323665 0.097 Uiso 1 1 calc R U . . .
C70A C -0.0167(18) 0.1605(10) -0.0009(3) 0.058(4) Uani 0.451(19) 1 d D . P A 1
C77 C 0.1033(5) -0.1287(3) 0.1807(2) 0.0852(15) Uani 1 1 d . . . . .
H77 H 0.103225 -0.194111 0.182742 0.102 Uiso 1 1 calc R U . . .
C68A C 0.1418(14) 0.0997(9) 0.0452(4) 0.045(3) Uani 0.451(19) 1 d D . P A 1
H68A H 0.210846 0.047438 0.050680 0.054 Uiso 0.451(19) 1 calc R U P A 1
C58 C 0.6183(4) -0.0409(4) 0.08612(15) 0.094(2) Uani 1 1 d . . . . .
H58A H 0.636177 -0.023409 0.115824 0.113 Uiso 1 1 calc R U . . .
H58B H 0.682315 -0.099656 0.073570 0.113 Uiso 1 1 calc R U . . .
C71A C -0.0624(14) 0.2453(10) 0.0267(4) 0.051(3) Uani 0.451(19) 1 d D . P A 1
H71A H -0.132019 0.296445 0.021102 0.061 Uiso 0.451(19) 1 calc R U P A 1
C76 C 0.1774(5) -0.1112(3) 0.2034(2) 0.103(2) Uani 1 1 d . . . . .
H76 H 0.228710 -0.164723 0.220993 0.124 Uiso 1 1 calc R U . . .
C105 C -0.3118(4) 0.3061(5) 0.4529(2) 0.0988(18) Uani 1 1 d . . . . .
H10F H -0.263655 0.327772 0.428873 0.119 Uiso 1 1 calc R U . . .
H10G H -0.349556 0.275003 0.436384 0.119 Uiso 1 1 calc R U . . .
C107 C -0.3351(5) 0.3887(4) 0.5261(2) 0.0969(18) Uani 1 1 d . . . . .
H10H H -0.281078 0.419744 0.520113 0.116 Uiso 1 1 calc R U . . .
H10I H -0.390564 0.420800 0.552797 0.116 Uiso 1 1 calc R U . . .
C69A C 0.083(2) 0.0921(12) 0.0083(5) 0.072(8) Uani 0.451(19) 1 d D . P A 1
H69A H 0.117119 0.035717 -0.010930 0.086 Uiso 0.451(19) 1 calc R U P A 1
C108 C -0.2835(4) 0.2795(4) 0.5337(2) 0.0945(16) Uani 1 1 d . . . . .
H10J H -0.220178 0.260737 0.552409 0.113 Uiso 1 1 calc R U . . .
H10K H -0.336581 0.254652 0.552068 0.113 Uiso 1 1 calc R U . . .
C106 C -0.3895(5) 0.3895(4) 0.4788(2) 0.0971(16) Uani 1 1 d . . . . .
H10L H -0.459710 0.381766 0.487306 0.117 Uiso 1 1 calc R U . . .
H10M H -0.403502 0.453334 0.459359 0.117 Uiso 1 1 calc R U . . .
C73A C -0.081(2) 0.1496(14) -0.0388(4) 0.100(7) Uani 0.451(19) 1 d D . P A 1
H73A H -0.158947 0.172044 -0.026468 0.150 Uiso 0.451(19) 1 calc R U P A 1
H73B H -0.052913 0.078894 -0.046462 0.150 Uiso 0.451(19) 1 calc R U P A 1
H73C H -0.073909 0.190712 -0.067687 0.150 Uiso 0.451(19) 1 calc R U P A 1
C67 C 0.1249(12) 0.1635(12) 0.0722(5) 0.039(3) Uani 0.549(19) 1 d D . P A 2
C72 C 0.0286(10) 0.2324(11) 0.0553(4) 0.042(3) Uani 0.549(19) 1 d D . P A 2
H72 H -0.010893 0.294891 0.069553 0.051 Uiso 0.549(19) 1 calc R U P A 2
C71 C -0.0091(11) 0.2086(10) 0.0171(3) 0.052(3) Uani 0.549(19) 1 d D . P A 2
H71 H -0.075933 0.253845 0.005370 0.063 Uiso 0.549(19) 1 calc R U P A 2
C70 C 0.0523(15) 0.1172(13) -0.0040(4) 0.059(5) Uani 0.549(19) 1 d D . P A 2
C69 C 0.1445(10) 0.0511(11) 0.0141(3) 0.054(3) Uani 0.549(19) 1 d D . P A 2
H69 H 0.183554 -0.011455 -0.000182 0.065 Uiso 0.549(19) 1 calc R U P A 2
C68 C 0.1854(9) 0.0710(9) 0.0535(4) 0.042(2) Uani 0.549(19) 1 d D . P A 2
H68 H 0.250059 0.023847 0.066312 0.051 Uiso 0.549(19) 1 calc R U P A 2
C73 C 0.0154(17) 0.0951(13) -0.0483(3) 0.094(5) Uani 0.549(19) 1 d D . P A 2
H73D H -0.063149 0.135537 -0.049438 0.140 Uiso 0.549(19) 1 calc R U P A 2
H73E H 0.029426 0.023523 -0.047176 0.140 Uiso 0.549(19) 1 calc R U P A 2
H73F H 0.056267 0.111872 -0.076872 0.140 Uiso 0.549(19) 1 calc R U P A 2

loop_
_atom_site_aniso_label
_atom_site_aniso_U_11
_atom_site_aniso_U_22
_atom_site_aniso_U_33
_atom_site_aniso_U_23
_atom_site_aniso_U_13
_atom_site_aniso_U_12
Rh1 0.02403(10) 0.02488(10) 0.01817(9) -0.00312(6) -0.00198(6) -0.01006(7)
Rh2 0.02989(11) 0.02748(10) 0.02317(10) -0.00306(7) 0.00481(7) -0.00873(8)
P1 0.0244(3) 0.0236(3) 0.0194(3) -0.0037(2) -0.0025(2) -0.0078(2)
P2 0.0262(3) 0.0284(3) 0.0216(3) -0.0060(2) 0.0002(2) -0.0129(2)
P3 0.0267(3) 0.0259(3) 0.0194(3) -0.0045(2) -0.0003(2) -0.0110(2)
P6 0.0280(3) 0.0262(3) 0.0213(3) -0.0039(2) 0.0020(2) -0.0083(2)
P4 0.0382(3) 0.0295(3) 0.0208(3) -0.0039(2) 0.0065(2) -0.0061(3)
P5 0.0423(4) 0.0280(3) 0.0199(3) -0.0063(2) 0.0034(2) -0.0151(3)
N2 0.0306(10) 0.0337(11) 0.0181(9) -0.0027(8) -0.0033(8) -0.0144(9)
N1 0.0262(10) 0.0265(10) 0.0215(9) -0.0058(8) -0.0026(7) -0.0104(8)
N4 0.0375(12) 0.0337(11) 0.0247(10) -0.0038(8) 0.0016(8) -0.0159(10)
O1 0.0823(18) 0.120(2) 0.0333(11) 0.0072(13) -0.0073(11) -0.0829(18)
N3 0.0529(14) 0.0334(11) 0.0210(10) -0.0091(9) 0.0064(9) -0.0198(11)
C3 0.0308(12) 0.0250(11) 0.0258(11) -0.0059(9) -0.0086(9) -0.0048(10)
O2 0.098(2) 0.089(2) 0.0508(14) 0.0113(14) -0.0009(14) -0.0696(18)
C9 0.0290(12) 0.0304(12) 0.0208(11) -0.0016(9) -0.0015(9) -0.0099(10)
C46 0.0315(12) 0.0252(11) 0.0257(11) -0.0052(9) -0.0037(9) -0.0113(10)
C10 0.0276(12) 0.0343(13) 0.0230(11) -0.0018(9) -0.0022(9) -0.0078(10)
C28 0.0540(16) 0.0290(12) 0.0210(11) -0.0029(9) -0.0063(11) -0.0188(12)
C80 0.0395(14) 0.0362(13) 0.0204(11) -0.0058(10) -0.0028(10) -0.0144(11)
C93 0.0384(14) 0.0329(13) 0.0242(12) -0.0057(10) -0.0038(10) -0.0075(11)
C22 0.0337(13) 0.0526(16) 0.0299(13) -0.0124(12) 0.0043(10) -0.0254(12)
C34 0.0378(14) 0.0326(13) 0.0249(12) -0.0088(10) 0.0046(10) -0.0174(11)
C92 0.0291(12) 0.0318(12) 0.0207(11) -0.0080(9) -0.0022(9) -0.0082(10)
C51 0.0385(14) 0.0435(15) 0.0274(12) -0.0062(11) -0.0017(10) -0.0218(12)
C97 0.0337(13) 0.0402(14) 0.0301(13) -0.0082(11) 0.0009(10) -0.0144(11)
C19 0.0358(13) 0.0328(13) 0.0290(12) -0.0103(10) 0.0030(10) -0.0170(11)
C99 0.0350(14) 0.0340(14) 0.0393(15) -0.0022(11) -0.0005(11) -0.0120(11)
C53 0.0371(13) 0.0258(12) 0.0216(11) -0.0023(9) 0.0066(9) -0.0107(10)
C20 0.0288(12) 0.0305(12) 0.0268(12) -0.0051(9) -0.0010(9) -0.0129(10)
C47 0.0452(15) 0.0444(15) 0.0252(12) -0.0007(11) -0.0054(11) -0.0255(13)
C45 0.0337(13) 0.0361(14) 0.0300(13) -0.0039(10) -0.0008(10) -0.0123(11)
C74 0.0618(19) 0.0354(14) 0.0277(13) -0.0084(11) 0.0057(12) -0.0249(14)
C39 0.0396(15) 0.0285(13) 0.0397(15) -0.0105(11) 0.0083(12) -0.0112(11)
C86 0.0260(12) 0.0382(14) 0.0292(12) 0.0013(10) -0.0020(9) -0.0130(10)
C15 0.0279(12) 0.0311(12) 0.0229(11) -0.0057(9) -0.0022(9) -0.0151(10)
C14 0.0364(13) 0.0325(13) 0.0219(11) -0.0023(9) -0.0079(10) -0.0088(11)
C8 0.0280(12) 0.0346(13) 0.0330(13) -0.0118(11) -0.0064(10) -0.0016(10)
C85 0.0407(14) 0.0396(14) 0.0244(12) -0.0028(10) -0.0037(10) -0.0158(12)
C1 0.0269(11) 0.0280(12) 0.0200(10) -0.0045(9) -0.0004(9) -0.0100(9)
C50 0.0394(15) 0.0505(17) 0.0363(14) -0.0073(12) -0.0025(11) -0.0251(13)
C87 0.0354(14) 0.0505(16) 0.0313(13) 0.0020(12) -0.0048(11) -0.0202(13)
C98 0.0346(13) 0.0290(12) 0.0320(13) -0.0018(10) -0.0029(10) -0.0121(11)
C43 0.0532(17) 0.0311(14) 0.0401(15) 0.0023(11) -0.0118(13) -0.0112(13)
C94 0.0371(14) 0.0411(15) 0.0306(13) -0.0145(11) -0.0083(11) -0.0009(12)
C55 0.0532(18) 0.0413(16) 0.0254(13) -0.0099(11) 0.0027(12) 0.0054(14)
C61 0.0374(14) 0.0418(15) 0.0276(13) 0.0010(11) 0.0032(10) -0.0119(12)
C18 0.0413(14) 0.0407(14) 0.0231(11) -0.0024(10) -0.0030(10) -0.0267(12)
C41 0.0363(14) 0.0359(14) 0.0415(15) 0.0020(11) -0.0093(11) -0.0165(12)
C96 0.0358(14) 0.0573(18) 0.0353(14) -0.0111(13) 0.0027(11) -0.0208(14)
C40 0.0352(13) 0.0302(12) 0.0191(10) -0.0032(9) -0.0047(9) -0.0127(10)
C100 0.0387(15) 0.0426(16) 0.0476(17) 0.0009(13) -0.0044(13) -0.0187(13)
C35 0.0551(17) 0.0435(15) 0.0262(13) -0.0076(11) 0.0078(12) -0.0258(14)
C17 0.0425(15) 0.0366(14) 0.0323(13) 0.0042(11) -0.0140(11) -0.0217(12)
C4 0.0457(15) 0.0277(13) 0.0346(14) 0.0008(10) -0.0122(11) -0.0105(11)
C44 0.0388(15) 0.0368(14) 0.0375(15) -0.0019(11) -0.0051(12) -0.0051(12)
C16 0.0312(13) 0.0296(12) 0.0332(13) -0.0041(10) -0.0074(10) -0.0119(10)
C49 0.0408(15) 0.0419(15) 0.0390(15) -0.0113(12) -0.0098(12) -0.0177(12)
C2 0.0467(16) 0.0511(16) 0.0229(12) -0.0019(11) -0.0097(11) -0.0297(14)
C103 0.0528(17) 0.0520(17) 0.0291(13) -0.0047(12) 0.0017(12) -0.0311(15)
C23 0.0338(15) 0.068(2) 0.0525(18) -0.0270(16) 0.0079(13) -0.0264(15)
C91 0.0295(13) 0.0363(14) 0.0413(15) 0.0038(11) -0.0009(11) -0.0086(11)
C48 0.0543(17) 0.0478(16) 0.0257(13) -0.0046(11) -0.0099(12) -0.0248(14)
C95 0.0289(13) 0.0614(19) 0.0338(14) -0.0216(13) -0.0007(11) -0.0084(13)
C81 0.0461(17) 0.0434(16) 0.0390(15) 0.0002(12) 0.0010(13) -0.0184(14)
C29 0.089(3) 0.0458(18) 0.0424(17) 0.0054(14) -0.0187(17) -0.0418(18)
C83 0.0379(15) 0.0508(18) 0.0415(16) 0.0013(13) -0.0067(12) -0.0078(13)
C33 0.0463(16) 0.0320(13) 0.0264(12) -0.0063(10) -0.0059(11) -0.0044(12)
C6 0.0582(19) 0.0304(14) 0.0481(17) -0.0113(12) -0.0294(15) 0.0018(13)
C62 0.0383(14) 0.0396(15) 0.0339(14) 0.0031(11) 0.0027(11) -0.0134(12)
C84 0.0487(16) 0.0399(15) 0.0306(13) 0.0003(11) -0.0088(12) -0.0121(13)
C27 0.0427(16) 0.067(2) 0.0359(15) -0.0200(14) 0.0059(12) -0.0328(15)
C7 0.0376(15) 0.0403(15) 0.0470(17) -0.0186(13) -0.0151(13) 0.0029(12)
C21 0.0571(18) 0.0583(18) 0.0279(13) -0.0070(12) -0.0049(12) -0.0389(16)
C42 0.0517(18) 0.0399(16) 0.0514(18) 0.0079(13) -0.0130(14) -0.0253(14)
C102 0.0597(19) 0.0525(18) 0.0332(14) -0.0042(13) -0.0055(13) -0.0309(16)
C13 0.0510(17) 0.0445(15) 0.0225(12) -0.0013(11) -0.0030(11) -0.0164(13)
C101 0.0519(17) 0.0411(15) 0.0433(16) 0.0032(12) -0.0131(13) -0.0231(14)
C11 0.0319(13) 0.0454(16) 0.0316(13) -0.0051(11) 0.0016(11) -0.0094(12)
C66 0.0457(16) 0.0526(18) 0.0224(13) -0.0014(12) 0.0067(11) -0.0123(14)
C89 0.0357(15) 0.060(2) 0.0565(19) 0.0259(16) -0.0193(14) -0.0228(15)
C12 0.0441(16) 0.0514(17) 0.0255(13) -0.0088(12) 0.0058(11) -0.0125(14)
C90 0.0300(14) 0.0392(16) 0.065(2) 0.0102(14) -0.0060(13) -0.0084(12)
C32 0.073(2) 0.0391(17) 0.0357(16) -0.0099(13) -0.0172(15) 0.0034(16)
C82 0.0438(17) 0.058(2) 0.054(2) 0.0037(16) 0.0055(15) -0.0166(15)
C88 0.0421(16) 0.067(2) 0.0364(15) 0.0143(14) -0.0128(12) -0.0284(16)
C79 0.072(2) 0.0558(19) 0.0310(14) -0.0127(13) 0.0118(14) -0.0410(17)
C5 0.065(2) 0.0278(13) 0.0447(17) -0.0008(12) -0.0218(15) -0.0084(13)
C54 0.0481(17) 0.0543(18) 0.0338(14) -0.0015(13) 0.0029(12) -0.0290(15)
C36 0.086(3) 0.054(2) 0.0322(15) -0.0151(14) 0.0222(16) -0.036(2)
C38 0.0523(19) 0.0370(16) 0.058(2) -0.0173(14) 0.0194(16) -0.0136(14)
C64 0.0543(19) 0.070(2) 0.0395(17) 0.0207(16) -0.0092(14) -0.0234(17)
C65 0.0492(18) 0.076(2) 0.0281(14) 0.0073(14) -0.0003(13) -0.0228(17)
C63 0.0481(17) 0.0485(18) 0.0472(18) 0.0147(14) -0.0043(14) -0.0182(14)
C37 0.078(3) 0.0447(18) 0.055(2) -0.0252(16) 0.0372(19) -0.0261(18)
C60 0.100(3) 0.0373(17) 0.0337(16) -0.0085(13) -0.0034(17) 0.0108(18)
C104 0.075(2) 0.072(2) 0.054(2) 0.0035(17) -0.0204(18) -0.048(2)
C31 0.113(4) 0.0354(18) 0.054(2) -0.0042(15) -0.036(2) -0.009(2)
C67A 0.082(11) 0.028(5) 0.020(5) -0.015(4) 0.021(6) -0.032(6)
O3 0.098(3) 0.092(3) 0.119(3) -0.027(2) -0.033(2) -0.019(2)
C52 0.061(2) 0.081(3) 0.0509(19) -0.0184(18) -0.0147(16) -0.039(2)
C56 0.0396(17) 0.079(3) 0.0379(16) -0.0224(16) 0.0023(13) 0.0061(16)
C24 0.0351(17) 0.098(3) 0.088(3) -0.050(3) 0.0154(18) -0.0295(19)
C75 0.100(3) 0.0438(19) 0.079(3) 0.0109(18) -0.030(2) -0.036(2)
C30 0.149(5) 0.0426(19) 0.054(2) 0.0133(16) -0.037(3) -0.057(3)
C72A 0.066(7) 0.045(6) 0.014(4) -0.008(3) 0.003(4) -0.036(5)
C78 0.093(3) 0.071(2) 0.0434(18) -0.0248(17) 0.0233(18) -0.058(2)
C26 0.0502(19) 0.108(3) 0.060(2) -0.041(2) 0.0122(16) -0.052(2)
C59 0.135(5) 0.048(2) 0.0394(19) -0.0168(16) -0.021(2) 0.023(3)
C57 0.052(2) 0.110(4) 0.048(2) -0.038(2) -0.0064(17) 0.021(2)
C25 0.0355(18) 0.129(4) 0.095(3) -0.057(3) 0.0156(19) -0.044(2)
C70A 0.119(12) 0.062(6) 0.018(4) 0.001(4) -0.005(5) -0.062(8)
C77 0.113(4) 0.047(2) 0.108(4) -0.016(2) 0.010(3) -0.048(3)
C68A 0.064(8) 0.038(5) 0.032(5) -0.014(4) 0.012(5) -0.023(5)
C58 0.075(3) 0.097(3) 0.054(2) -0.041(2) -0.021(2) 0.037(3)
C71A 0.098(9) 0.054(6) 0.023(4) -0.001(4) -0.006(5) -0.052(6)
C76 0.135(5) 0.045(2) 0.145(5) 0.020(3) -0.047(4) -0.047(3)
C105 0.062(3) 0.130(5) 0.090(4) 0.010(3) -0.006(3) -0.027(3)
C107 0.108(4) 0.079(3) 0.093(4) -0.007(3) 0.038(3) -0.041(3)
C69A 0.14(2) 0.047(8) 0.036(9) -0.024(8) 0.013(11) -0.046(10)
C108 0.077(3) 0.107(4) 0.112(4) -0.030(3) 0.004(3) -0.047(3)
C106 0.105(4) 0.083(3) 0.096(4) 0.013(3) -0.012(3) -0.033(3)
C73A 0.22(2) 0.120(11) 0.028(4) 0.009(5) -0.036(8) -0.129(14)
C67 0.057(5) 0.055(7) 0.016(4) -0.012(4) 0.004(4) -0.033(4)
C72 0.060(6) 0.055(7) 0.023(4) -0.003(4) 0.003(4) -0.036(5)
C71 0.080(7) 0.076(7) 0.024(4) 0.006(4) -0.016(4) -0.054(6)
C70 0.087(9) 0.104(12) 0.026(5) -0.005(5) -0.002(6) -0.079(10)
C69 0.083(7) 0.076(7) 0.031(3) -0.026(5) 0.019(4) -0.062(6)
C68 0.046(5) 0.052(5) 0.037(4) -0.021(4) 0.006(3) -0.027(4)
C73 0.179(15) 0.141(11) 0.030(4) 0.008(5) -0.026(6) -0.132(12)

loop_
_atom_type_symbol
_atom_type_description
_atom_type_scat_dispersion_real
_atom_type_scat_dispersion_imag
_atom_type_scat_source
C C 0.0181 0.0091 'International Tables Vol C Tables 4.2.6.8 and 6.1.1.4'
H H 0.0000 0.0000 'International Tables Vol C Tables 4.2.6.8 and 6.1.1.4'
N N 0.0311 0.0180 'International Tables Vol C Tables 4.2.6.8 and 6.1.1.4'
O O 0.0492 0.0322 'International Tables Vol C Tables 4.2.6.8 and 6.1.1.4'
P P 0.2955 0.4335 'International Tables Vol C Tables 4.2.6.8 and 6.1.1.4'
Rh Rh 0.0927 3.6045 'International Tables Vol C Tables 4.2.6.8 and 6.1.1.4'

loop_
_geom_angle_atom_site_label_1
_geom_angle_atom_site_label_2
_geom_angle_atom_site_label_3
_geom_angle
_geom_angle_site_symmetry_1
_geom_angle_site_symmetry_3
_geom_angle_publ_flag
C2 Rh1 C1 178.00(10) . . ?
C2 Rh1 N2 108.42(10) . . ?
C1 Rh1 N2 73.57(8) . . ?
C2 Rh1 P1 91.74(8) . . ?
C1 Rh1 P1 86.26(6) . . ?
N2 Rh1 P1 159.79(6) . . ?
C2 Rh1 P3 144.18(8) . . ?
C1 Rh1 P3 37.82(6) . . ?
N2 Rh1 P3 35.94(6) . . ?
P1 Rh1 P3 123.85(2) . . ?
C54 Rh2 C53 174.94(13) . . ?
C54 Rh2 N4 107.00(11) . . ?
C53 Rh2 N4 73.59(9) . . ?
C54 Rh2 P4 92.84(10) . . ?
C53 Rh2 P4 86.45(7) . . ?
N4 Rh2 P4 160.04(6) . . ?
C54 Rh2 P6 142.40(10) . . ?
C53 Rh2 P6 37.70(7) . . ?
N4 Rh2 P6 35.98(6) . . ?
P4 Rh2 P6 124.08(2) . . ?
N1 P1 C3 106.50(11) . . ?
N1 P1 C9 107.39(11) . . ?
C3 P1 C9 102.67(11) . . ?
N1 P1 Rh1 106.19(7) . . ?
C3 P1 Rh1 116.24(8) . . ?
C9 P1 Rh1 117.17(8) . . ?
C1 P2 N1 106.18(11) . . ?
C1 P2 C28 116.08(12) . . ?
N1 P2 C28 105.75(11) . . ?
C1 P2 C22 115.17(12) . . ?
N1 P2 C22 104.42(12) . . ?
C28 P2 C22 108.15(14) . . ?
N2 P3 C1 99.71(11) . . ?
N2 P3 C40 112.90(11) . . ?
C1 P3 C40 115.74(11) . . ?
N2 P3 C34 113.46(11) . . ?
C1 P3 C34 112.33(12) . . ?
C40 P3 C34 103.20(12) . . ?
N2 P3 Rh1 50.58(7) . . ?
C1 P3 Rh1 49.43(8) . . ?
C40 P3 Rh1 125.20(8) . . ?
C34 P3 Rh1 131.60(9) . . ?
N4 P6 C53 99.65(12) . . ?
N4 P6 C92 114.35(12) . . ?
C53 P6 C92 115.17(12) . . ?
N4 P6 C86 112.82(12) . . ?
C53 P6 C86 113.54(12) . . ?
C92 P6 C86 101.92(11) . . ?
N4 P6 Rh2 50.08(8) . . ?
C53 P6 Rh2 49.70(9) . . ?
C92 P6 Rh2 127.49(8) . . ?
C86 P6 Rh2 130.58(8) . . ?
N3 P4 C55 106.89(15) . . ?
N3 P4 C61 107.11(13) . . ?
C55 P4 C61 102.68(13) . . ?
N3 P4 Rh2 105.01(8) . . ?
C55 P4 Rh2 116.05(11) . . ?
C61 P4 Rh2 118.39(10) . . ?
C53 P5 N3 106.26(13) . . ?
C53 P5 C74 115.08(14) . . ?
N3 P5 C74 104.57(12) . . ?
C53 P5 C80 117.30(12) . . ?
N3 P5 C80 106.25(12) . . ?
C74 P5 C80 106.32(14) . . ?
C46 N2 P3 132.63(17) . . ?
C46 N2 Rh1 133.88(16) . . ?
P3 N2 Rh1 93.48(9) . . ?
C15 N1 P2 121.05(16) . . ?
C15 N1 P1 122.29(16) . . ?
P2 N1 P1 116.52(11) . . ?
C98 N4 P6 133.27(19) . . ?
C98 N4 Rh2 131.34(17) . . ?
P6 N4 Rh2 93.94(10) . . ?
C67 N3 P5 123.6(7) . . ?
C67A N3 P5 118.3(8) . . ?
C67 N3 P4 119.0(7) . . ?
C67A N3 P4 125.3(8) . . ?
P5 N3 P4 116.36(14) . . ?
C8 C3 C4 110.1(2) . . ?
C8 C3 P1 112.36(18) . . ?
C4 C3 P1 108.90(17) . . ?
C8 C3 H3 108.5 . . ?
C4 C3 H3 108.5 . . ?
P1 C3 H3 108.5 . . ?
C10 C9 C14 111.1(2) . . ?
C10 C9 P1 111.64(16) . . ?
C14 C9 P1 120.44(18) . . ?
C10 C9 H9 103.9 . . ?
C14 C9 H9 103.9 . . ?
P1 C9 H9 103.9 . . ?
N2 C46 C51 119.2(2) . . ?
N2 C46 C47 124.8(2) . . ?
C51 C46 C47 116.0(2) . . ?
C9 C10 C11 110.5(2) . . ?
C9 C10 H10D 109.6 . . ?
C11 C10 H10D 109.6 . . ?
C9 C10 H10E 109.6 . . ?
C11 C10 H10E 109.6 . . ?
H10D C10 H10E 108.1 . . ?
C29 C28 C33 119.4(3) . . ?
C29 C28 P2 125.1(3) . . ?
C33 C28 P2 115.2(2) . . ?
C81 C80 C85 118.4(3) . . ?
C81 C80 P5 123.2(2) . . ?
C85 C80 P5 118.0(2) . . ?
C94 C93 C92 120.4(3) . . ?
C94 C93 H93 119.8 . . ?
C92 C93 H93 119.8 . . ?
C23 C22 C27 119.0(3) . . ?
C23 C22 P2 116.8(2) . . ?
C27 C22 P2 123.9(2) . . ?
C35 C34 C39 119.1(2) . . ?
C35 C34 P3 122.7(2) . . ?
C39 C34 P3 118.2(2) . . ?
C97 C92 C93 119.1(2) . . ?
C97 C92 P6 121.5(2) . . ?
C93 C92 P6 119.2(2) . . ?
C50 C51 C46 122.2(3) . . ?
C50 C51 H51 118.9 . . ?
C46 C51 H51 118.9 . . ?
C96 C97 C92 120.1(3) . . ?
C96 C97 H97 120.0 . . ?
C92 C97 H97 120.0 . . ?
C20 C19 C18 120.9(2) . . ?
C20 C19 H19 119.5 . . ?
C18 C19 H19 119.5 . . ?
C100 C99 C98 121.4(3) . . ?
C100 C99 H99 119.3 . . ?
C98 C99 H99 119.3 . . ?
P5 C53 P6 134.31(16) . . ?
P5 C53 Rh2 112.28(13) . . ?
P6 C53 Rh2 92.60(12) . . ?
C15 C20 C19 120.2(2) . . ?
C15 C20 H20 119.9 . . ?
C19 C20 H20 119.9 . . ?
C48 C47 C46 120.8(3) . . ?
C48 C47 H47 119.6 . . ?
C46 C47 H47 119.6 . . ?
C44 C45 C40 120.0(3) . . ?
C44 C45 H45 120.0 . . ?
C40 C45 H45 120.0 . . ?
C75 C74 C79 118.8(3) . . ?
C75 C74 P5 117.5(3) . . ?
C79 C74 P5 123.6(3) . . ?
C38 C39 C34 120.4(3) . . ?
C38 C39 H39 119.8 . . ?
C34 C39 H39 119.8 . . ?
C91 C86 C87 118.0(3) . . ?
C91 C86 P6 119.6(2) . . ?
C87 C86 P6 122.4(2) . . ?
C20 C15 C16 119.2(2) . . ?
C20 C15 N1 120.1(2) . . ?
C16 C15 N1 120.8(2) . . ?
C9 C14 C13 109.5(2) . . ?
C9 C14 H14A 109.8 . . ?
C13 C14 H14A 109.8 . . ?
C9 C14 H14B 109.8 . . ?
C13 C14 H14B 109.8 . . ?
H14A C14 H14B 108.2 . . ?
C3 C8 C7 110.1(2) . . ?
C3 C8 H8A 109.6 . . ?
C7 C8 H8A 109.6 . . ?
C3 C8 H8B 109.6 . . ?
C7 C8 H8B 109.6 . . ?
H8A C8 H8B 108.2 . . ?
C84 C85 C80 121.0(3) . . ?
C84 C85 H85 119.5 . . ?
C80 C85 H85 119.5 . . ?
P2 C1 P3 135.13(15) . . ?
P2 C1 Rh1 115.28(12) . . ?
P3 C1 Rh1 92.75(11) . . ?
C51 C50 C49 121.6(3) . . ?
C51 C50 H50 119.2 . . ?
C49 C50 H50 119.2 . . ?
C88 C87 C86 120.6(3) . . ?
C88 C87 H87 119.7 . . ?
C86 C87 H87 119.7 . . ?
N4 C98 C103 123.6(2) . . ?
N4 C98 C99 119.7(2) . . ?
C103 C98 C99 116.8(3) . . ?
C44 C43 C42 119.8(3) . . ?
C44 C43 H43 120.1 . . ?
C42 C43 H43 120.1 . . ?
C95 C94 C93 119.9(3) . . ?
C95 C94 H94 120.1 . . ?
C93 C94 H94 120.1 . . ?
C60 C55 C56 109.8(3) . . ?
C60 C55 P4 112.1(2) . . ?
C56 C55 P4 109.3(2) . . ?
C60 C55 H55 108.5 . . ?
C56 C55 H55 108.5 . . ?
P4 C55 H55 108.5 . . ?
C62 C61 C66 110.7(2) . . ?
C62 C61 P4 112.65(18) . . ?
C66 C61 P4 119.8(2) . . ?
C62 C61 H61 103.9 . . ?
C66 C61 H61 103.9 . . ?
P4 C61 H61 103.9 . . ?
C17 C18 C19 118.0(2) . . ?
C17 C18 C21 120.6(3) . . ?
C19 C18 C21 121.4(3) . . ?
C42 C41 C40 120.6(3) . . ?
C42 C41 H41 119.7 . . ?
C40 C41 H41 119.7 . . ?
C95 C96 C97 120.3(3) . . ?
C95 C96 H96 119.8 . . ?
C97 C96 H96 119.8 . . ?
C41 C40 C45 118.7(2) . . ?
C41 C40 P3 119.7(2) . . ?
C45 C40 P3 121.3(2) . . ?
C99 C100 C101 121.8(3) . . ?
C99 C100 H100 119.1 . . ?
C101 C100 H100 119.1 . . ?
C36 C35 C34 119.5(3) . . ?
C36 C35 H35 120.3 . . ?
C34 C35 H35 120.3 . . ?
C18 C17 C16 121.8(3) . . ?
C18 C17 H17 119.1 . . ?
C16 C17 H17 119.1 . . ?
C5 C4 C3 112.5(2) . . ?
C5 C4 H4A 109.1 . . ?
C3 C4 H4A 109.1 . . ?
C5 C4 H4B 109.1 . . ?
C3 C4 H4B 109.1 . . ?
H4A C4 H4B 107.8 . . ?
C43 C44 C45 120.6(3) . . ?
C43 C44 H44 119.7 . . ?
C45 C44 H44 119.7 . . ?
C17 C16 C15 119.8(2) . . ?
C17 C16 H16 120.1 . . ?
C15 C16 H16 120.1 . . ?
C48 C49 C50 116.6(2) . . ?
C48 C49 C52 122.5(3) . . ?
C50 C49 C52 120.9(3) . . ?
O1 C2 Rh1 175.3(2) . . ?
C102 C103 C98 120.8(3) . . ?
C102 C103 H103 119.6 . . ?
C98 C103 H103 119.6 . . ?
C24 C23 C22 121.0(3) . . ?
C24 C23 H23 119.5 . . ?
C22 C23 H23 119.5 . . ?
C90 C91 C86 121.2(3) . . ?
C90 C91 H91 119.4 . . ?
C86 C91 H91 119.4 . . ?
C49 C48 C47 122.7(3) . . ?
C49 C48 H48 118.7 . . ?
C47 C48 H48 118.7 . . ?
C96 C95 C94 120.3(3) . . ?
C96 C95 H95 119.9 . . ?
C94 C95 H95 119.9 . . ?
C80 C81 C82 120.1(3) . . ?
C80 C81 H81 119.9 . . ?
C82 C81 H81 119.9 . . ?
C28 C29 C30 118.2(4) . . ?
C28 C29 H29 120.9 . . ?
C30 C29 H29 120.9 . . ?
C84 C83 C82 119.6(3) . . ?
C84 C83 H83 120.2 . . ?
C82 C83 H83 120.2 . . ?
C32 C33 C28 120.7(3) . . ?
C32 C33 H33 119.6 . . ?
C28 C33 H33 119.6 . . ?
C7 C6 C5 111.0(2) . . ?
C7 C6 H6A 109.4 . . ?
C5 C6 H6A 109.4 . . ?
C7 C6 H6B 109.4 . . ?
C5 C6 H6B 109.4 . . ?
H6A C6 H6B 108.0 . . ?
C61 C62 C63 110.5(2) . . ?
C61 C62 H62A 109.6 . . ?
C63 C62 H62A 109.6 . . ?
C61 C62 H62B 109.6 . . ?
C63 C62 H62B 109.6 . . ?
H62A C62 H62B 108.1 . . ?
C83 C84 C85 120.0(3) . . ?
C83 C84 H84 120.0 . . ?
C85 C84 H84 120.0 . . ?
C26 C27 C22 119.7(3) . . ?
C26 C27 H27 120.2 . . ?
C22 C27 H27 120.2 . . ?
C6 C7 C8 111.3(2) . . ?
C6 C7 H7A 109.4 . . ?
C8 C7 H7A 109.4 . . ?
C6 C7 H7B 109.4 . . ?
C8 C7 H7B 109.4 . . ?
H7A C7 H7B 108.0 . . ?
C18 C21 H21A 109.5 . . ?
C18 C21 H21B 109.5 . . ?
H21A C21 H21B 109.5 . . ?
C18 C21 H21C 109.5 . . ?
H21A C21 H21C 109.5 . . ?
H21B C21 H21C 109.5 . . ?
C43 C42 C41 120.2(3) . . ?
C43 C42 H42 119.9 . . ?
C41 C42 H42 119.9 . . ?
C101 C102 C103 122.4(3) . . ?
C101 C102 H102 118.8 . . ?
C103 C102 H102 118.8 . . ?
C12 C13 C14 112.2(2) . . ?
C12 C13 H13A 109.2 . . ?
C14 C13 H13A 109.2 . . ?
C12 C13 H13B 109.2 . . ?
C14 C13 H13B 109.2 . . ?
H13A C13 H13B 107.9 . . ?
C102 C101 C100 116.8(3) . . ?
C102 C101 C104 121.4(3) . . ?
C100 C101 C104 121.7(3) . . ?
C12 C11 C10 111.4(2) . . ?
C12 C11 H11A 109.4 . . ?
C10 C11 H11A 109.4 . . ?
C12 C11 H11B 109.4 . . ?
C10 C11 H11B 109.4 . . ?
H11A C11 H11B 108.0 . . ?
C65 C66 C61 110.0(3) . . ?
C65 C66 H66A 109.7 . . ?
C61 C66 H66A 109.7 . . ?
C65 C66 H66B 109.7 . . ?
C61 C66 H66B 109.7 . . ?
H66A C66 H66B 108.2 . . ?
C88 C89 C90 120.3(3) . . ?
C88 C89 H89 119.9 . . ?
C90 C89 H89 119.9 . . ?
C13 C12 C11 111.7(2) . . ?
C13 C12 H12A 109.3 . . ?
C11 C12 H12A 109.3 . . ?
C13 C12 H12B 109.3 . . ?
C11 C12 H12B 109.3 . . ?
H12A C12 H12B 107.9 . . ?
C89 C90 C91 119.7(3) . . ?
C89 C90 H90 120.2 . . ?
C91 C90 H90 120.2 . . ?
C31 C32 C33 120.3(4) . . ?
C31 C32 H32 119.9 . . ?
C33 C32 H32 119.9 . . ?
C83 C82 C81 120.8(3) . . ?
C83 C82 H82 119.6 . . ?
C81 C82 H82 119.6 . . ?
C89 C88 C87 120.2(3) . . ?
C89 C88 H88 119.9 . . ?
C87 C88 H88 119.9 . . ?
C78 C79 C74 119.9(4) . . ?
C78 C79 H79 120.0 . . ?
C74 C79 H79 120.0 . . ?
C6 C5 C4 111.9(3) . . ?
C6 C5 H5A 109.2 . . ?
C4 C5 H5A 109.2 . . ?
C6 C5 H5B 109.2 . . ?
C4 C5 H5B 109.2 . . ?
H5A C5 H5B 107.9 . . ?
O2 C54 Rh2 173.1(3) . . ?
C37 C36 C35 121.1(3) . . ?
C37 C36 H36 119.5 . . ?
C35 C36 H36 119.5 . . ?
C37 C38 C39 120.0(3) . . ?
C37 C38 H38 120.0 . . ?
C39 C38 H38 120.0 . . ?
C65 C64 C63 111.6(3) . . ?
C65 C64 H64A 109.3 . . ?
C63 C64 H64A 109.3 . . ?
C65 C64 H64B 109.3 . . ?
C63 C64 H64B 109.3 . . ?
H64A C64 H64B 108.0 . . ?
C64 C65 C66 112.3(3) . . ?
C64 C65 H65A 109.1 . . ?
C66 C65 H65A 109.1 . . ?
C64 C65 H65B 109.1 . . ?
C66 C65 H65B 109.1 . . ?
H65A C65 H65B 107.9 . . ?
C64 C63 C62 111.1(3) . . ?
C64 C63 H63A 109.4 . . ?
C62 C63 H63A 109.4 . . ?
C64 C63 H63B 109.4 . . ?
C62 C63 H63B 109.4 . . ?
H63A C63 H63B 108.0 . . ?
C36 C37 C38 119.9(3) . . ?
C36 C37 H37 120.1 . . ?
C38 C37 H37 120.1 . . ?
C55 C60 C59 110.1(3) . . ?
C55 C60 H60A 109.7 . . ?
C59 C60 H60A 109.7 . . ?
C55 C60 H60B 109.7 . . ?
C59 C60 H60B 109.7 . . ?
H60A C60 H60B 108.2 . . ?
C101 C104 H10A 109.5 . . ?
C101 C104 H10B 109.5 . . ?
H10A C104 H10B 109.5 . . ?
C101 C104 H10C 109.5 . . ?
H10A C104 H10C 109.5 . . ?
H10B C104 H10C 109.5 . . ?
C32 C31 C30 120.5(3) . . ?
C32 C31 H31 119.7 . . ?
C30 C31 H31 119.7 . . ?
C72A C67A C68A 114.8(9) . . ?
C72A C67A N3 123.7(10) . . ?
C68A C67A N3 121.4(11) . . ?
C108 O3 C105 108.5(4) . . ?
C49 C52 H52A 109.5 . . ?
C49 C52 H52B 109.5 . . ?
H52A C52 H52B 109.5 . . ?
C49 C52 H52C 109.5 . . ?
H52A C52 H52C 109.5 . . ?
H52B C52 H52C 109.5 . . ?
C57 C56 C55 112.3(4) . . ?
C57 C56 H56A 109.1 . . ?
C55 C56 H56A 109.1 . . ?
C57 C56 H56B 109.1 . . ?
C55 C56 H56B 109.1 . . ?
H56A C56 H56B 107.9 . . ?
C25 C24 C23 119.5(4) . . ?
C25 C24 H24 120.2 . . ?
C23 C24 H24 120.2 . . ?
C74 C75 C76 120.1(4) . . ?
C74 C75 H75 119.9 . . ?
C76 C75 H75 119.9 . . ?
C31 C30 C29 120.8(4) . . ?
C31 C30 H30 119.6 . . ?
C29 C30 H30 119.6 . . ?
C67A C72A C71A 123.6(10) . . ?
C67A C72A H72A 118.2 . . ?
C71A C72A H72A 118.2 . . ?
C77 C78 C79 121.0(4) . . ?
C77 C78 H78 119.5 . . ?
C79 C78 H78 119.5 . . ?
C27 C26 C25 120.6(3) . . ?
C27 C26 H26 119.7 . . ?
C25 C26 H26 119.7 . . ?
C58 C59 C60 112.5(4) . . ?
C58 C59 H59A 109.1 . . ?
C60 C59 H59A 109.1 . . ?
C58 C59 H59B 109.1 . . ?
C60 C59 H59B 109.1 . . ?
H59A C59 H59B 107.8 . . ?
C58 C57 C56 112.4(4) . . ?
C58 C57 H57A 109.1 . . ?
C56 C57 H57A 109.1 . . ?
C58 C57 H57B 109.1 . . ?
C56 C57 H57B 109.1 . . ?
H57A C57 H57B 107.9 . . ?
C24 C25 C26 120.1(3) . . ?
C24 C25 H25 119.9 . . ?
C26 C25 H25 119.9 . . ?
C69A C70A C71A 116.9(9) . . ?
C69A C70A C73A 123.5(11) . . ?
C71A C70A C73A 119.6(12) . . ?
C78 C77 C76 119.8(4) . . ?
C78 C77 H77 120.1 . . ?
C76 C77 H77 120.1 . . ?
C67A C68A C69A 120.9(11) . . ?
C67A C68A H68A 119.5 . . ?
C69A C68A H68A 119.5 . . ?
C57 C58 C59 109.9(4) . . ?
C57 C58 H58A 109.7 . . ?
C59 C58 H58A 109.7 . . ?
C57 C58 H58B 109.7 . . ?
C59 C58 H58B 109.7 . . ?
H58A C58 H58B 108.2 . . ?
C70A C71A C72A 120.0(11) . . ?
C70A C71A H71A 120.0 . . ?
C72A C71A H71A 120.0 . . ?
C77 C76 C75 120.4(5) . . ?
C77 C76 H76 119.8 . . ?
C75 C76 H76 119.8 . . ?
C106 C105 O3 104.8(5) . . ?
C106 C105 H10F 110.8 . . ?
O3 C105 H10F 110.8 . . ?
C106 C105 H10G 110.8 . . ?
O3 C105 H10G 110.8 . . ?
H10F C105 H10G 108.9 . . ?
C108 C107 C106 96.1(5) . . ?
C108 C107 H10H 112.5 . . ?
C106 C107 H10H 112.5 . . ?
C108 C107 H10I 112.5 . . ?
C106 C107 H10I 112.5 . . ?
H10H C107 H10I 110.1 . . ?
C70A C69A C68A 123.7(10) . . ?
C70A C69A H69A 118.2 . . ?
C68A C69A H69A 118.2 . . ?
O3 C108 C107 109.9(5) . . ?
O3 C108 H10J 109.7 . . ?
C107 C108 H10J 109.7 . . ?
O3 C108 H10K 109.7 . . ?
C107 C108 H10K 109.7 . . ?
H10J C108 H10K 108.2 . . ?
C105 C106 C107 105.9(5) . . ?
C105 C106 H10L 110.6 . . ?
C107 C106 H10L 110.6 . . ?
C105 C106 H10M 110.6 . . ?
C107 C106 H10M 110.6 . . ?
H10L C106 H10M 108.7 . . ?
C70A C73A H73A 109.5 . . ?
C70A C73A H73B 109.5 . . ?
H73A C73A H73B 109.5 . . ?
C70A C73A H73C 109.5 . . ?
H73A C73A H73C 109.5 . . ?
H73B C73A H73C 109.5 . . ?
C68 C67 C72 123.5(8) . . ?
C68 C67 N3 120.7(10) . . ?
C72 C67 N3 115.8(8) . . ?
C71 C72 C67 118.8(9) . . ?
C71 C72 H72 120.6 . . ?
C67 C72 H72 120.6 . . ?
C72 C71 C70 119.3(9) . . ?
C72 C71 H71 120.4 . . ?
C70 C71 H71 120.4 . . ?
C69 C70 C71 120.2(9) . . ?
C69 C70 C73 120.7(12) . . ?
C71 C70 C73 119.1(12) . . ?
C70 C69 C68 122.7(9) . . ?
C70 C69 H69 118.6 . . ?
C68 C69 H69 118.6 . . ?
C67 C68 C69 115.4(8) . . ?
C67 C68 H68 122.3 . . ?
C69 C68 H68 122.3 . . ?
C70 C73 H73D 109.5 . . ?
C70 C73 H73E 109.5 . . ?
H73D C73 H73E 109.5 . . ?
C70 C73 H73F 109.5 . . ?
H73D C73 H73F 109.5 . . ?
H73E C73 H73F 109.5 . . ?

loop_
_geom_bond_atom_site_label_1
_geom_bond_atom_site_label_2
_geom_bond_distance
_geom_bond_site_symmetry_2
_geom_bond_publ_flag
Rh1 C2 1.828(3) . ?
Rh1 C1 2.100(2) . ?
Rh1 N2 2.1365(19) . ?
Rh1 P1 2.1912(6) . ?
Rh1 P3 2.7608(6) . ?
Rh2 C54 1.835(3) . ?
Rh2 C53 2.111(2) . ?
Rh2 N4 2.125(2) . ?
Rh2 P4 2.1878(7) . ?
Rh2 P6 2.7647(6) . ?
P1 N1 1.731(2) . ?
P1 C3 1.840(2) . ?
P1 C9 1.843(2) . ?
P2 C1 1.671(2) . ?
P2 N1 1.693(2) . ?
P2 C28 1.815(3) . ?
P2 C22 1.821(3) . ?
P3 N2 1.623(2) . ?
P3 C1 1.695(2) . ?
P3 C40 1.812(3) . ?
P3 C34 1.830(3) . ?
P6 N4 1.628(2) . ?
P6 C53 1.692(3) . ?
P6 C92 1.818(2) . ?
P6 C86 1.831(3) . ?
P4 N3 1.729(3) . ?
P4 C55 1.846(3) . ?
P4 C61 1.847(3) . ?
P5 C53 1.670(3) . ?
P5 N3 1.699(2) . ?
P5 C74 1.814(3) . ?
P5 C80 1.820(3) . ?
N2 C46 1.396(3) . ?
N1 C15 1.451(3) . ?
N4 C98 1.393(3) . ?
O1 C2 1.164(3) . ?
N3 C67 1.427(8) . ?
N3 C67A 1.488(11) . ?
C3 C8 1.529(4) . ?
C3 C4 1.535(4) . ?
C3 H3 1.0000 . ?
O2 C54 1.159(4) . ?
C9 C10 1.524(3) . ?
C9 C14 1.531(3) . ?
C9 H9 1.0000 . ?
C46 C51 1.399(4) . ?
C46 C47 1.402(3) . ?
C10 C11 1.529(3) . ?
C10 H10D 0.9900 . ?
C10 H10E 0.9900 . ?
C28 C29 1.384(4) . ?
C28 C33 1.407(4) . ?
C80 C81 1.391(4) . ?
C80 C85 1.402(4) . ?
C93 C94 1.392(4) . ?
C93 C92 1.398(4) . ?
C93 H93 0.9500 . ?
C22 C23 1.391(4) . ?
C22 C27 1.408(4) . ?
C34 C35 1.398(4) . ?
C34 C39 1.404(4) . ?
C92 C97 1.398(4) . ?
C51 C50 1.385(4) . ?
C51 H51 0.9500 . ?
C97 C96 1.391(4) . ?
C97 H97 0.9500 . ?
C19 C20 1.394(4) . ?
C19 C18 1.397(4) . ?
C19 H19 0.9500 . ?
C99 C100 1.387(4) . ?
C99 C98 1.399(4) . ?
C99 H99 0.9500 . ?
C20 C15 1.390(3) . ?
C20 H20 0.9500 . ?
C47 C48 1.393(4) . ?
C47 H47 0.9500 . ?
C45 C44 1.389(4) . ?
C45 C40 1.394(4) . ?
C45 H45 0.9500 . ?
C74 C75 1.387(5) . ?
C74 C79 1.395(5) . ?
C39 C38 1.391(4) . ?
C39 H39 0.9500 . ?
C86 C91 1.392(4) . ?
C86 C87 1.397(4) . ?
C15 C16 1.397(4) . ?
C14 C13 1.533(4) . ?
C14 H14A 0.9900 . ?
C14 H14B 0.9900 . ?
C8 C7 1.534(4) . ?
C8 H8A 0.9900 . ?
C8 H8B 0.9900 . ?
C85 C84 1.387(4) . ?
C85 H85 0.9500 . ?
C50 C49 1.386(4) . ?
C50 H50 0.9500 . ?
C87 C88 1.388(4) . ?
C87 H87 0.9500 . ?
C98 C103 1.398(4) . ?
C43 C44 1.373(4) . ?
C43 C42 1.379(5) . ?
C43 H43 0.9500 . ?
C94 C95 1.384(5) . ?
C94 H94 0.9500 . ?
C55 C60 1.529(5) . ?
C55 C56 1.532(5) . ?
C55 H55 1.0000 . ?
C61 C62 1.522(4) . ?
C61 C66 1.537(4) . ?
C61 H61 1.0000 . ?
C18 C17 1.384(4) . ?
C18 C21 1.508(3) . ?
C41 C42 1.383(4) . ?
C41 C40 1.390(4) . ?
C41 H41 0.9500 . ?
C96 C95 1.381(5) . ?
C96 H96 0.9500 . ?
C100 C101 1.389(4) . ?
C100 H100 0.9500 . ?
C35 C36 1.392(4) . ?
C35 H35 0.9500 . ?
C17 C16 1.388(4) . ?
C17 H17 0.9500 . ?
C4 C5 1.526(4) . ?
C4 H4A 0.9900 . ?
C4 H4B 0.9900 . ?
C44 H44 0.9500 . ?
C16 H16 0.9500 . ?
C49 C48 1.379(4) . ?
C49 C52 1.519(4) . ?
C103 C102 1.394(4) . ?
C103 H103 0.9500 . ?
C23 C24 1.389(4) . ?
C23 H23 0.9500 . ?
C91 C90 1.390(4) . ?
C91 H91 0.9500 . ?
C48 H48 0.9500 . ?
C95 H95 0.9500 . ?
C81 C82 1.392(5) . ?
C81 H81 0.9500 . ?
C29 C30 1.426(6) . ?
C29 H29 0.9500 . ?
C83 C84 1.381(4) . ?
C83 C82 1.383(5) . ?
C83 H83 0.9500 . ?
C33 C32 1.382(4) . ?
C33 H33 0.9500 . ?
C6 C7 1.515(5) . ?
C6 C5 1.516(5) . ?
C6 H6A 0.9900 . ?
C6 H6B 0.9900 . ?
C62 C63 1.534(4) . ?
C62 H62A 0.9900 . ?
C62 H62B 0.9900 . ?
C84 H84 0.9500 . ?
C27 C26 1.386(4) . ?
C27 H27 0.9500 . ?
C7 H7A 0.9900 . ?
C7 H7B 0.9900 . ?
C21 H21A 0.9800 . ?
C21 H21B 0.9800 . ?
C21 H21C 0.9800 . ?
C42 H42 0.9500 . ?
C102 C101 1.378(4) . ?
C102 H102 0.9500 . ?
C13 C12 1.521(4) . ?
C13 H13A 0.9900 . ?
C13 H13B 0.9900 . ?
C101 C104 1.512(4) . ?
C11 C12 1.526(4) . ?
C11 H11A 0.9900 . ?
C11 H11B 0.9900 . ?
C66 C65 1.534(4) . ?
C66 H66A 0.9900 . ?
C66 H66B 0.9900 . ?
C89 C88 1.375(5) . ?
C89 C90 1.376(5) . ?
C89 H89 0.9500 . ?
C12 H12A 0.9900 . ?
C12 H12B 0.9900 . ?
C90 H90 0.9500 . ?
C32 C31 1.356(6) . ?
C32 H32 0.9500 . ?
C82 H82 0.9500 . ?
C88 H88 0.9500 . ?
C79 C78 1.381(5) . ?
C79 H79 0.9500 . ?
C5 H5A 0.9900 . ?
C5 H5B 0.9900 . ?
C36 C37 1.380(6) . ?
C36 H36 0.9500 . ?
C38 C37 1.382(5) . ?
C38 H38 0.9500 . ?
C64 C65 1.511(5) . ?
C64 C63 1.530(5) . ?
C64 H64A 0.9900 . ?
C64 H64B 0.9900 . ?
C65 H65A 0.9900 . ?
C65 H65B 0.9900 . ?
C63 H63A 0.9900 . ?
C63 H63B 0.9900 . ?
C37 H37 0.9500 . ?
C60 C59 1.569(5) . ?
C60 H60A 0.9900 . ?
C60 H60B 0.9900 . ?
C104 H10A 0.9800 . ?
C104 H10B 0.9800 . ?
C104 H10C 0.9800 . ?
C31 C30 1.374(7) . ?
C31 H31 0.9500 . ?
C67A C72A 1.399(13) . ?
C67A C68A 1.403(12) . ?
O3 C108 1.404(6) . ?
O3 C105 1.470(7) . ?
C52 H52A 0.9800 . ?
C52 H52B 0.9800 . ?
C52 H52C 0.9800 . ?
C56 C57 1.530(5) . ?
C56 H56A 0.9900 . ?
C56 H56B 0.9900 . ?
C24 C25 1.386(5) . ?
C24 H24 0.9500 . ?
C75 C76 1.388(5) . ?
C75 H75 0.9500 . ?
C30 H30 0.9500 . ?
C72A C71A 1.418(11) . ?
C72A H72A 0.9500 . ?
C78 C77 1.361(7) . ?
C78 H78 0.9500 . ?
C26 C25 1.387(6) . ?
C26 H26 0.9500 . ?
C59 C58 1.514(8) . ?
C59 H59A 0.9900 . ?
C59 H59B 0.9900 . ?
C57 C58 1.478(7) . ?
C57 H57A 0.9900 . ?
C57 H57B 0.9900 . ?
C25 H25 0.9500 . ?
C70A C69A 1.35(2) . ?
C70A C71A 1.406(12) . ?
C70A C73A 1.528(12) . ?
C77 C76 1.372(8) . ?
C77 H77 0.9500 . ?
C68A C69A 1.426(14) . ?
C68A H68A 0.9500 . ?
C58 H58A 0.9900 . ?
C58 H58B 0.9900 . ?
C71A H71A 0.9500 . ?
C76 H76 0.9500 . ?
C105 C106 1.433(8) . ?
C105 H10F 0.9900 . ?
C105 H10G 0.9900 . ?
C107 C108 1.459(8) . ?
C107 C106 1.608(8) . ?
C107 H10H 0.9900 . ?
C107 H10I 0.9900 . ?
C69A H69A 0.9500 . ?
C108 H10J 0.9900 . ?
C108 H10K 0.9900 . ?
C106 H10L 0.9900 . ?
C106 H10M 0.9900 . ?
C73A H73A 0.9800 . ?
C73A H73B 0.9800 . ?
C73A H73C 0.9800 . ?
C67 C68 1.379(11) . ?
C67 C72 1.385(11) . ?
C72 C71 1.384(9) . ?
C72 H72 0.9500 . ?
C71 C70 1.397(15) . ?
C71 H71 0.9500 . ?
C70 C69 1.35(2) . ?
C70 C73 1.519(11) . ?
C69 C68 1.413(12) . ?
C69 H69 0.9500 . ?
C68 H68 0.9500 . ?
C73 H73D 0.9800 . ?
C73 H73E 0.9800 . ?
C73 H73F 0.9800 . ?

loop_
_geom_torsion_atom_site_label_1
_geom_torsion_atom_site_label_2
_geom_torsion_atom_site_label_3
_geom_torsion_atom_site_label_4
_geom_torsion
_geom_torsion_site_symmetry_1
_geom_torsion_site_symmetry_2
_geom_torsion_site_symmetry_3
_geom_torsion_site_symmetry_4
_geom_torsion_publ_flag
C1 P3 N2 C46 -174.6(2) . . . . ?
C40 P3 N2 C46 61.9(3) . . . . ?
C34 P3 N2 C46 -55.0(3) . . . . ?
Rh1 P3 N2 C46 179.5(3) . . . . ?
C1 P3 N2 Rh1 5.84(11) . . . . ?
C40 P3 N2 Rh1 -117.57(10) . . . . ?
C34 P3 N2 Rh1 125.47(11) . . . . ?
C1 P2 N1 C15 171.51(18) . . . . ?
C28 P2 N1 C15 -64.6(2) . . . . ?
C22 P2 N1 C15 49.4(2) . . . . ?
C1 P2 N1 P1 -4.44(16) . . . . ?
C28 P2 N1 P1 119.43(14) . . . . ?
C22 P2 N1 P1 -126.57(14) . . . . ?
C3 P1 N1 C15 -67.6(2) . . . . ?
C9 P1 N1 C15 41.8(2) . . . . ?
Rh1 P1 N1 C15 167.90(17) . . . . ?
C3 P1 N1 P2 108.29(13) . . . . ?
C9 P1 N1 P2 -142.29(12) . . . . ?
Rh1 P1 N1 P2 -16.20(13) . . . . ?
C53 P6 N4 C98 -163.1(3) . . . . ?
C92 P6 N4 C98 73.5(3) . . . . ?
C86 P6 N4 C98 -42.3(3) . . . . ?
Rh2 P6 N4 C98 -167.0(3) . . . . ?
C53 P6 N4 Rh2 3.90(12) . . . . ?
C92 P6 N4 Rh2 -119.50(10) . . . . ?
C86 P6 N4 Rh2 124.63(11) . . . . ?
C53 P5 N3 C67 159.9(7) . . . . ?
C74 P5 N3 C67 37.8(8) . . . . ?
C80 P5 N3 C67 -74.5(8) . . . . ?
C53 P5 N3 C67A 174.7(7) . . . . ?
C74 P5 N3 C67A 52.5(7) . . . . ?
C80 P5 N3 C67A -59.7(7) . . . . ?
C53 P5 N3 P4 -8.63(18) . . . . ?
C74 P5 N3 P4 -130.77(16) . . . . ?
C80 P5 N3 P4 117.00(15) . . . . ?
C55 P4 N3 C67 -61.6(8) . . . . ?
C61 P4 N3 C67 47.9(8) . . . . ?
Rh2 P4 N3 C67 174.6(7) . . . . ?
C55 P4 N3 C67A -76.0(8) . . . . ?
C61 P4 N3 C67A 33.4(8) . . . . ?
Rh2 P4 N3 C67A 160.1(8) . . . . ?
C55 P4 N3 P5 107.52(16) . . . . ?
C61 P4 N3 P5 -143.00(15) . . . . ?
Rh2 P4 N3 P5 -16.30(15) . . . . ?
N1 P1 C3 C8 -56.46(19) . . . . ?
C9 P1 C3 C8 -169.17(18) . . . . ?
Rh1 P1 C3 C8 61.59(19) . . . . ?
N1 P1 C3 C4 -178.76(16) . . . . ?
C9 P1 C3 C4 68.53(19) . . . . ?
Rh1 P1 C3 C4 -60.71(19) . . . . ?
N1 P1 C9 C10 62.8(2) . . . . ?
C3 P1 C9 C10 174.87(18) . . . . ?
Rh1 P1 C9 C10 -56.5(2) . . . . ?
N1 P1 C9 C14 -70.3(2) . . . . ?
C3 P1 C9 C14 41.8(2) . . . . ?
Rh1 P1 C9 C14 170.45(17) . . . . ?
P3 N2 C46 C51 -171.7(2) . . . . ?
Rh1 N2 C46 C51 7.6(4) . . . . ?
P3 N2 C46 C47 9.0(4) . . . . ?
Rh1 N2 C46 C47 -171.7(2) . . . . ?
C14 C9 C10 C11 -58.4(3) . . . . ?
P1 C9 C10 C11 164.09(18) . . . . ?
C1 P2 C28 C29 -120.1(2) . . . . ?
N1 P2 C28 C29 122.5(2) . . . . ?
C22 P2 C28 C29 11.1(3) . . . . ?
C1 P2 C28 C33 54.9(2) . . . . ?
N1 P2 C28 C33 -62.5(2) . . . . ?
C22 P2 C28 C33 -173.94(19) . . . . ?
C53 P5 C80 C81 -108.3(2) . . . . ?
N3 P5 C80 C81 133.1(2) . . . . ?
C74 P5 C80 C81 22.1(3) . . . . ?
C53 P5 C80 C85 64.7(2) . . . . ?
N3 P5 C80 C85 -53.9(2) . . . . ?
C74 P5 C80 C85 -164.9(2) . . . . ?
C1 P2 C22 C23 -11.0(3) . . . . ?
N1 P2 C22 C23 105.0(3) . . . . ?
C28 P2 C22 C23 -142.7(3) . . . . ?
C1 P2 C22 C27 174.7(3) . . . . ?
N1 P2 C22 C27 -69.3(3) . . . . ?
C28 P2 C22 C27 43.0(3) . . . . ?
N2 P3 C34 C35 95.4(2) . . . . ?
C1 P3 C34 C35 -152.4(2) . . . . ?
C40 P3 C34 C35 -27.1(3) . . . . ?
Rh1 P3 C34 C35 152.72(19) . . . . ?
N2 P3 C34 C39 -84.7(2) . . . . ?
C1 P3 C34 C39 27.4(2) . . . . ?
C40 P3 C34 C39 152.7(2) . . . . ?
Rh1 P3 C34 C39 -27.5(3) . . . . ?
C94 C93 C92 C97 0.1(4) . . . . ?
C94 C93 C92 P6 174.6(2) . . . . ?
N4 P6 C92 C97 -160.3(2) . . . . ?
C53 P6 C92 C97 85.1(2) . . . . ?
C86 P6 C92 C97 -38.3(2) . . . . ?
Rh2 P6 C92 C97 142.40(18) . . . . ?
N4 P6 C92 C93 25.3(2) . . . . ?
C53 P6 C92 C93 -89.2(2) . . . . ?
C86 P6 C92 C93 147.4(2) . . . . ?
Rh2 P6 C92 C93 -31.9(2) . . . . ?
N2 C46 C51 C50 -179.9(3) . . . . ?
C47 C46 C51 C50 -0.5(4) . . . . ?
C93 C92 C97 C96 -1.0(4) . . . . ?
P6 C92 C97 C96 -175.4(2) . . . . ?
N3 P5 C53 P6 149.8(2) . . . . ?
C74 P5 C53 P6 -95.0(2) . . . . ?
C80 P5 C53 P6 31.2(3) . . . . ?
N3 P5 C53 Rh2 31.84(15) . . . . ?
C74 P5 C53 Rh2 147.04(13) . . . . ?
C80 P5 C53 Rh2 -86.75(15) . . . . ?
N4 P6 C53 P5 -129.0(2) . . . . ?
C92 P6 C53 P5 -6.2(3) . . . . ?
C86 P6 C53 P5 110.8(2) . . . . ?
Rh2 P6 C53 P5 -125.1(2) . . . . ?
N4 P6 C53 Rh2 -3.92(12) . . . . ?
C92 P6 C53 Rh2 118.89(12) . . . . ?
C86 P6 C53 Rh2 -124.13(11) . . . . ?
C18 C19 C20 C15 0.0(4) . . . . ?
N2 C46 C47 C48 178.9(3) . . . . ?
C51 C46 C47 C48 -0.4(4) . . . . ?
C53 P5 C74 C75 -5.7(3) . . . . ?
N3 P5 C74 C75 110.4(3) . . . . ?
C80 P5 C74 C75 -137.4(3) . . . . ?
C53 P5 C74 C79 178.9(2) . . . . ?
N3 P5 C74 C79 -64.9(3) . . . . ?
C80 P5 C74 C79 47.3(3) . . . . ?
C35 C34 C39 C38 1.0(4) . . . . ?
P3 C34 C39 C38 -178.8(2) . . . . ?
N4 P6 C86 C91 -97.3(2) . . . . ?
C53 P6 C86 C91 15.1(3) . . . . ?
C92 P6 C86 C91 139.6(2) . . . . ?
Rh2 P6 C86 C91 -41.1(3) . . . . ?
N4 P6 C86 C87 84.3(2) . . . . ?
C53 P6 C86 C87 -163.3(2) . . . . ?
C92 P6 C86 C87 -38.8(2) . . . . ?
Rh2 P6 C86 C87 140.45(18) . . . . ?
C19 C20 C15 C16 -3.0(4) . . . . ?
C19 C20 C15 N1 176.4(2) . . . . ?
P2 N1 C15 C20 79.2(3) . . . . ?
P1 N1 C15 C20 -105.0(2) . . . . ?
P2 N1 C15 C16 -101.3(3) . . . . ?
P1 N1 C15 C16 74.4(3) . . . . ?
C10 C9 C14 C13 57.7(3) . . . . ?
P1 C9 C14 C13 -168.99(19) . . . . ?
C4 C3 C8 C7 -56.5(3) . . . . ?
P1 C3 C8 C7 -178.13(18) . . . . ?
C81 C80 C85 C84 -2.3(4) . . . . ?
P5 C80 C85 C84 -175.6(2) . . . . ?
N1 P2 C1 P3 148.83(19) . . . . ?
C28 P2 C1 P3 31.7(3) . . . . ?
C22 P2 C1 P3 -96.2(2) . . . . ?
N1 P2 C1 Rh1 25.50(15) . . . . ?
C28 P2 C1 Rh1 -91.66(15) . . . . ?
C22 P2 C1 Rh1 140.51(14) . . . . ?
N2 P3 C1 P2 -136.8(2) . . . . ?
C40 P3 C1 P2 -15.4(3) . . . . ?
C34 P3 C1 P2 102.8(2) . . . . ?
Rh1 P3 C1 P2 -130.9(2) . . . . ?
N2 P3 C1 Rh1 -5.94(11) . . . . ?
C40 P3 C1 Rh1 115.44(11) . . . . ?
C34 P3 C1 Rh1 -126.39(11) . . . . ?
C46 C51 C50 C49 1.7(5) . . . . ?
C91 C86 C87 C88 -0.5(4) . . . . ?
P6 C86 C87 C88 177.9(2) . . . . ?
P6 N4 C98 C103 -26.2(4) . . . . ?
Rh2 N4 C98 C103 171.3(2) . . . . ?
P6 N4 C98 C99 154.6(2) . . . . ?
Rh2 N4 C98 C99 -7.9(4) . . . . ?
C100 C99 C98 N4 179.2(3) . . . . ?
C100 C99 C98 C103 -0.1(4) . . . . ?
C92 C93 C94 C95 0.5(4) . . . . ?
N3 P4 C55 C60 -58.2(3) . . . . ?
C61 P4 C55 C60 -170.8(3) . . . . ?
Rh2 P4 C55 C60 58.5(3) . . . . ?
N3 P4 C55 C56 179.8(2) . . . . ?
C61 P4 C55 C56 67.3(2) . . . . ?
Rh2 P4 C55 C56 -63.5(2) . . . . ?
N3 P4 C61 C62 63.1(2) . . . . ?
C55 P4 C61 C62 175.5(2) . . . . ?
Rh2 P4 C61 C62 -55.2(2) . . . . ?
N3 P4 C61 C66 -69.8(2) . . . . ?
C55 P4 C61 C66 42.6(3) . . . . ?
Rh2 P4 C61 C66 171.87(19) . . . . ?
C20 C19 C18 C17 2.8(4) . . . . ?
C20 C19 C18 C21 -178.3(2) . . . . ?
C92 C97 C96 C95 1.3(4) . . . . ?
C42 C41 C40 C45 -0.4(4) . . . . ?
C42 C41 C40 P3 -174.4(2) . . . . ?
C44 C45 C40 C41 -0.5(4) . . . . ?
C44 C45 C40 P3 173.4(2) . . . . ?
N2 P3 C40 C41 -178.1(2) . . . . ?
C1 P3 C40 C41 67.9(2) . . . . ?
C34 P3 C40 C41 -55.2(2) . . . . ?
Rh1 P3 C40 C41 125.00(19) . . . . ?
N2 P3 C40 C45 8.1(2) . . . . ?
C1 P3 C40 C45 -105.9(2) . . . . ?
C34 P3 C40 C45 131.0(2) . . . . ?
Rh1 P3 C40 C45 -48.8(2) . . . . ?
C98 C99 C100 C101 0.2(5) . . . . ?
C39 C34 C35 C36 0.0(4) . . . . ?
P3 C34 C35 C36 179.8(2) . . . . ?
C19 C18 C17 C16 -2.5(4) . . . . ?
C21 C18 C17 C16 178.6(3) . . . . ?
C8 C3 C4 C5 54.3(3) . . . . ?
P1 C3 C4 C5 177.9(2) . . . . ?
C42 C43 C44 C45 -1.1(5) . . . . ?
C40 C45 C44 C43 1.3(4) . . . . ?
C18 C17 C16 C15 -0.6(4) . . . . ?
C20 C15 C16 C17 3.3(4) . . . . ?
N1 C15 C16 C17 -176.1(2) . . . . ?
C51 C50 C49 C48 -1.8(5) . . . . ?
C51 C50 C49 C52 178.5(3) . . . . ?
N4 C98 C103 C102 -179.6(3) . . . . ?
C99 C98 C103 C102 -0.4(4) . . . . ?
C27 C22 C23 C24 0.7(6) . . . . ?
P2 C22 C23 C24 -173.9(3) . . . . ?
C87 C86 C91 C90 1.3(4) . . . . ?
P6 C86 C91 C90 -177.2(2) . . . . ?
C50 C49 C48 C47 0.8(5) . . . . ?
C52 C49 C48 C47 -179.5(3) . . . . ?
C46 C47 C48 C49 0.3(5) . . . . ?
C97 C96 C95 C94 -0.6(4) . . . . ?
C93 C94 C95 C96 -0.3(4) . . . . ?
C85 C80 C81 C82 1.8(4) . . . . ?
P5 C80 C81 C82 174.7(3) . . . . ?
C33 C28 C29 C30 2.0(4) . . . . ?
P2 C28 C29 C30 176.8(2) . . . . ?
C29 C28 C33 C32 -1.2(4) . . . . ?
P2 C28 C33 C32 -176.5(2) . . . . ?
C66 C61 C62 C63 -58.3(3) . . . . ?
P4 C61 C62 C63 164.5(2) . . . . ?
C82 C83 C84 C85 0.6(5) . . . . ?
C80 C85 C84 C83 1.1(4) . . . . ?
C23 C22 C27 C26 1.6(5) . . . . ?
P2 C22 C27 C26 175.7(3) . . . . ?
C5 C6 C7 C8 -57.1(3) . . . . ?
C3 C8 C7 C6 58.8(3) . . . . ?
C44 C43 C42 C41 0.2(5) . . . . ?
C40 C41 C42 C43 0.6(5) . . . . ?
C98 C103 C102 C101 0.7(5) . . . . ?
C9 C14 C13 C12 -55.4(3) . . . . ?
C103 C102 C101 C100 -0.5(5) . . . . ?
C103 C102 C101 C104 -178.5(3) . . . . ?
C99 C100 C101 C102 0.1(5) . . . . ?
C99 C100 C101 C104 178.1(3) . . . . ?
C9 C10 C11 C12 55.7(3) . . . . ?
C62 C61 C66 C65 57.1(3) . . . . ?
P4 C61 C66 C65 -169.2(2) . . . . ?
C14 C13 C12 C11 53.9(3) . . . . ?
C10 C11 C12 C13 -53.5(3) . . . . ?
C88 C89 C90 C91 -1.8(5) . . . . ?
C86 C91 C90 C89 -0.2(5) . . . . ?
C28 C33 C32 C31 -0.4(4) . . . . ?
C84 C83 C82 C81 -1.1(5) . . . . ?
C80 C81 C82 C83 -0.2(5) . . . . ?
C90 C89 C88 C87 2.6(5) . . . . ?
C86 C87 C88 C89 -1.4(4) . . . . ?
C75 C74 C79 C78 -0.6(5) . . . . ?
P5 C74 C79 C78 174.7(2) . . . . ?
C7 C6 C5 C4 53.8(3) . . . . ?
C3 C4 C5 C6 -53.0(3) . . . . ?
C34 C35 C36 C37 -1.9(5) . . . . ?
C34 C39 C38 C37 -0.2(5) . . . . ?
C63 C64 C65 C66 54.2(4) . . . . ?
C61 C66 C65 C64 -55.2(4) . . . . ?
C65 C64 C63 C62 -54.3(4) . . . . ?
C61 C62 C63 C64 56.5(4) . . . . ?
C35 C36 C37 C38 2.7(6) . . . . ?
C39 C38 C37 C36 -1.7(5) . . . . ?
C56 C55 C60 C59 -53.7(4) . . . . ?
P4 C55 C60 C59 -175.4(3) . . . . ?
C33 C32 C31 C30 1.1(5) . . . . ?
P5 N3 C67A C72A 72.5(14) . . . . ?
P4 N3 C67A C72A -103.9(12) . . . . ?
P5 N3 C67A C68A -110.1(14) . . . . ?
P4 N3 C67A C68A 73.6(17) . . . . ?
C60 C55 C56 C57 54.8(4) . . . . ?
P4 C55 C56 C57 178.2(2) . . . . ?
C22 C23 C24 C25 -2.4(7) . . . . ?
C79 C74 C75 C76 0.8(7) . . . . ?
P5 C74 C75 C76 -174.8(4) . . . . ?
C32 C31 C30 C29 -0.2(6) . . . . ?
C28 C29 C30 C31 -1.3(5) . . . . ?
C68A C67A C72A C71A -0.1(14) . . . . ?
N3 C67A C72A C71A 177.5(16) . . . . ?
C74 C79 C78 C77 0.3(5) . . . . ?
C22 C27 C26 C25 -2.1(6) . . . . ?
C55 C60 C59 C58 56.0(5) . . . . ?
C55 C56 C57 C58 -56.8(5) . . . . ?
C23 C24 C25 C26 1.8(8) . . . . ?
C27 C26 C25 C24 0.4(8) . . . . ?
C79 C78 C77 C76 -0.1(7) . . . . ?
C72A C67A C68A C69A 1(2) . . . . ?
N3 C67A C68A C69A -176.5(13) . . . . ?
C56 C57 C58 C59 56.2(5) . . . . ?
C60 C59 C58 C57 -56.4(4) . . . . ?
C69A C70A C71A C72A -1.5(15) . . . . ?
C73A C70A C71A C72A 177.9(10) . . . . ?
C67A C72A C71A C70A 0.3(12) . . . . ?
C78 C77 C76 C75 0.3(9) . . . . ?
C74 C75 C76 C77 -0.6(9) . . . . ?
C108 O3 C105 C106 -3.7(6) . . . . ?
C71A C70A C69A C68A 3(2) . . . . ?
C73A C70A C69A C68A -176.8(12) . . . . ?
C67A C68A C69A C70A -3(2) . . . . ?
C105 O3 C108 C107 -22.5(6) . . . . ?
C106 C107 C108 O3 35.1(5) . . . . ?
O3 C105 C106 C107 25.6(6) . . . . ?
C108 C107 C106 C105 -36.8(6) . . . . ?
P5 N3 C67 C68 -96.4(13) . . . . ?
P4 N3 C67 C68 71.8(16) . . . . ?
P5 N3 C67 C72 85.1(11) . . . . ?
P4 N3 C67 C72 -106.7(9) . . . . ?
C68 C67 C72 C71 -0.9(14) . . . . ?
N3 C67 C72 C71 177.5(13) . . . . ?
C67 C72 C71 C70 -1.7(11) . . . . ?
C72 C71 C70 C69 3.1(14) . . . . ?
C72 C71 C70 C73 -175.1(9) . . . . ?
C71 C70 C69 C68 -2.0(16) . . . . ?
C73 C70 C69 C68 176.2(9) . . . . ?
C72 C67 C68 C69 2.0(17) . . . . ?
N3 C67 C68 C69 -176.4(11) . . . . ?
C70 C69 C68 C67 -0.5(16) . . . . ?
